data_4337517
loop_
_publ_author_name
'Holland, Michael'
'Donakowski, Martin D.'
'Pozzi, Eric A.'
'Rasmussen, Andrew M.'
'Tran, Thanh Thao'
'Pease-Dodson, Shannon E'
'Halasyamani, P. Shiv'
'Seideman, Tamar'
'Van Duyne, Richard P.'
'Poeppelmeier, Kenneth R.'

_publ_section_title
;
 Polar alignment of \L-shaped basic building units within transition metal
 oxide fluoride materials.
;
_journal_issue 1
_journal_name_full 'Inorganic chemistry'
_journal_page_first 221
_journal_page_last 228
_journal_paper_doi 10.1021/ic402177j
_journal_volume 53
_journal_year 2014
_chemical_formula_moiety '2(F27 O6 V6), F27 O6 V6, Cl, 2(F), 30(K)'
_chemical_formula_sum 'Cl F83 K30 O18 V18'
_chemical_formula_weight 3990.37
_chemical_name_systematic
;
 ? 
;
_space_group_crystal_system trigonal
_space_group_IT_number 164
_space_group_name_Hall '-P 3 2"'
_symmetry_space_group_name_Hall '-P 3 2"'
_symmetry_space_group_name_H-M 'P -3 m 1'
_atom_sites_solution_primary direct
_atom_sites_solution_secondary difmap
_audit_creation_date 2012-11-06
_audit_creation_method
;
  Olex2 1.2
  (compiled Oct 26 2012 17:09:49, GUI svn.r4371)
;
_cell_angle_alpha 90.00
_cell_angle_beta 90.00
_cell_angle_gamma 120.00
_cell_formula_units_Z 1
_cell_length_a 19.2623(6)
_cell_length_b 19.2623(6)
_cell_length_c 7.7318(2)
_cell_measurement_reflns_used 9997
_cell_measurement_temperature 100
_cell_measurement_theta_max 30.090
_cell_measurement_theta_min 2.904
_cell_volume 2484.43(13)
_computing_cell_refinement 'SAINT V7.23A (Bruker, 2005)'
_computing_data_collection 'APEX2 V2.1-4 (Bruker, 2007)'
_computing_data_reduction 'SAINT v7.68A (Bruker, 2009)'
_computing_molecular_graphics
;
O. V. Dolomanov, L. J. Bourhis, R. J. Gildea, J. A. K. Howard and H. Puschmann,
OLEX2: a complete structure solution, refinement and analysis program.
J. Appl. Cryst. (2009). 42, 339-341.
;
_computing_publication_material
;
O. V. Dolomanov, L. J. Bourhis, R. J. Gildea, J. A. K. Howard and H. Puschmann,
OLEX2: a complete structure solution, refinement and analysis program.
J. Appl. Cryst. (2009). 42, 339-341.
;
_computing_structure_refinement
;
XL, G.M. Sheldrick, Acta Cryst.
(2008). A64, 112-122
;
_computing_structure_solution
;
XS, G.M. Sheldrick, Acta Cryst.
(2008). A64, 112-122
;
_diffrn_ambient_temperature 100.07
_diffrn_detector_area_resol_mean 8
_diffrn_measured_fraction_theta_full 0.998
_diffrn_measured_fraction_theta_max 0.998
_diffrn_measurement_device_type 'Bruker APEX-II CCD'
_diffrn_measurement_method '\w scans'
_diffrn_radiation_monochromator graphite
_diffrn_radiation_type MoK\a
_diffrn_radiation_wavelength 0.71073
_diffrn_reflns_av_R_equivalents 0.0760
_diffrn_reflns_av_unetI/netI 0.0279
_diffrn_reflns_limit_h_max 27
_diffrn_reflns_limit_h_min -26
_diffrn_reflns_limit_k_max 27
_diffrn_reflns_limit_k_min -25
_diffrn_reflns_limit_l_max 10
_diffrn_reflns_limit_l_min -10
_diffrn_reflns_number 24701
_diffrn_reflns_theta_full 30.12
_diffrn_reflns_theta_max 30.12
_diffrn_reflns_theta_min 1.22
_diffrn_source 'sealed tube'
_diffrn_standards_number 0
_exptl_absorpt_coefficient_mu 3.085
_exptl_absorpt_correction_T_max 0.7085
_exptl_absorpt_correction_T_min 0.3330
_exptl_absorpt_correction_type numerical
_exptl_absorpt_process_details 'Face-Indexed (Sheldrick)'
_exptl_crystal_colour 'clear yellow'
_exptl_crystal_colour_lustre clear
_exptl_crystal_colour_primary yellow
_exptl_crystal_density_diffrn 2.667
_exptl_crystal_density_method 'not measured'
_exptl_crystal_description needle
_exptl_crystal_F_000 1892
_exptl_crystal_size_max 0.457
_exptl_crystal_size_mid 0.12
_exptl_crystal_size_min 0.12
_refine_diff_density_max 2.669
_refine_diff_density_min -1.301
_refine_diff_density_rms 0.266
_refine_ls_extinction_method none
_refine_ls_goodness_of_fit_ref 1.132
_refine_ls_matrix_type full
_refine_ls_number_parameters 139
_refine_ls_number_reflns 2642
_refine_ls_number_restraints 0
_refine_ls_restrained_S_all 1.132
_refine_ls_R_factor_all 0.0623
_refine_ls_R_factor_gt 0.0613
_refine_ls_shift/su_max 0.000
_refine_ls_shift/su_mean 0.000
_refine_ls_structure_factor_coef Fsqd
_refine_ls_weighting_details 'calc w=1/[\s^2^(Fo^2^)+(0.0966P)^2^+19.6518P] where P=(Fo^2^+2Fc^2^)/3'
_refine_ls_weighting_scheme calc
_refine_ls_wR_factor_gt 0.1754
_refine_ls_wR_factor_ref 0.1774
_reflns_number_gt 2596
_reflns_number_total 2642
_reflns_threshold_expression >2sigma(I)
_cod_data_source_file ic402177j_si_001.cif
_cod_data_source_block Compound_1
_cod_database_code 4337517
_olex2_refinement_description
;
1. Others
 Sof(F1D)=1-Sof(F2D)
;

loop_
_space_group_symop_id
_symmetry_equiv_pos_as_xyz
1 'x, y, z'
2 '-y, x-y, z'
3 '-x+y, -x, z'
4 'x-y, -y, -z'
5 '-x, -x+y, -z'
6 'y, x, -z'
7 '-x, -y, -z'
8 'y, -x+y, -z'
9 'x-y, x, -z'
10 '-x+y, y, z'
11 'x, x-y, z'
12 '-y, -x, z'

loop_
_atom_site_label
_atom_site_type_symbol
_atom_site_fract_x
_atom_site_fract_y
_atom_site_fract_z
_atom_site_U_iso_or_equiv
_atom_site_adp_type
_atom_site_occupancy
_atom_site_symmetry_multiplicity
_atom_site_calc_flag
_atom_site_refinement_flags
V1 V 0.13723(5) 0.27447(11) 0.74472(19) 0.0152(3) Uani 1 2 d S
V2 V 0.20403(5) 0.40806(11) 1.2045(2) 0.0160(3) Uani 1 2 d S
V3 V 0.46272(4) 0.53728(4) 0.71492(19) 0.0095(3) Uani 1 2 d S
K1 K 0.19370(15) 0.09685(7) 0.8124(3) 0.0242(4) Uani 1 2 d S
K2 K 0.32334(10) 0.32334(10) 1.0000 0.0156(3) Uani 1 2 d S
K3 K 0.34679(10) 0.34679(10) 0.5000 0.0126(3) Uani 1 2 d S
K4 K 0.42752(6) 0.57248(6) 1.2608(3) 0.0177(4) Uani 1 2 d S
K5 K 0.24878(9) 0.49755(17) 0.7669(3) 0.0252(5) Uani 1 2 d S
Cl1 Cl 0.0000 0.0000 0.5000 0.0186(9) Uani 1 12 d S
F1 F 0.1743(3) 0.2165(3) 0.8507(7) 0.0317(10) Uani 1 1 d .
F1D F 0.3333 0.6667 0.589(10) 0.08(2) Uani 0.40(5) 6 d SP
F2 F 0.2422(3) 0.3521(3) 0.7054(7) 0.0325(11) Uani 1 1 d .
F2D F 0.3333 0.6667 0.943(11) 0.16(4) Uani 0.60(5) 6 d SP
F3 F 0.16564(18) 0.3313(4) 0.9920(7) 0.0205(11) Uani 1 2 d S
F4 F 0.2367(2) 0.3379(3) 0.2771(5) 0.0196(8) Uani 1 1 d .
F5 F 0.1638(3) 0.4609(3) 1.0791(6) 0.0242(9) Uani 1 1 d .
F6 F 0.5000 0.5000 0.5000 0.0189(14) Uani 1 4 d S
F7 F 0.4310(2) 0.4354(2) 0.7860(5) 0.0150(7) Uani 1 1 d .
F8 F 0.1290(2) 0.4989(2) 0.5875(5) 0.0172(7) Uani 1 1 d .
O1 O 0.1161(3) 0.2322(6) 0.5628(11) 0.038(2) Uani 1 2 d S
O2 O 0.2327(3) 0.4654(6) 1.3639(11) 0.036(2) Uani 1 2 d S
O3 O 0.4339(2) 0.5661(2) 0.8785(8) 0.0182(13) Uani 1 2 d S

loop_
_atom_site_aniso_label
_atom_site_aniso_U_11
_atom_site_aniso_U_22
_atom_site_aniso_U_33
_atom_site_aniso_U_23
_atom_site_aniso_U_13
_atom_site_aniso_U_12
V1 0.0138(4) 0.0275(8) 0.0089(6) 0.0055(5) 0.0027(3) 0.0138(4)
V2 0.0133(4) 0.0298(8) 0.0106(6) 0.0015(5) 0.0008(3) 0.0149(4)
V3 0.0082(4) 0.0082(4) 0.0082(6) -0.0002(2) 0.0002(2) 0.0013(5)
K1 0.0324(11) 0.0229(7) 0.0204(9) -0.0012(4) -0.0025(8) 0.0162(6)
K2 0.0157(5) 0.0157(5) 0.0119(6) -0.0017(4) 0.0017(4) 0.0053(6)
K3 0.0131(5) 0.0131(5) 0.0112(6) 0.0013(3) -0.0013(3) 0.0062(6)
K4 0.0183(6) 0.0183(6) 0.0140(7) 0.0002(4) -0.0002(4) 0.0071(7)
K5 0.0194(6) 0.0486(14) 0.0174(8) -0.0023(9) -0.0011(5) 0.0243(7)
Cl1 0.0151(13) 0.0151(13) 0.026(2) 0.000 0.000 0.0076(6)
F1 0.035(2) 0.026(2) 0.042(3) -0.001(2) -0.004(2) 0.021(2)
F1D 0.018(11) 0.018(11) 0.21(7) 0.000 0.000 0.009(6)
F2 0.025(2) 0.036(3) 0.035(2) 0.006(2) 0.013(2) 0.014(2)
F2D 0.048(13) 0.048(13) 0.39(12) 0.000 0.000 0.024(7)
F3 0.0224(19) 0.030(3) 0.012(2) 0.002(2) 0.0011(11) 0.0149(15)
F4 0.0203(18) 0.035(2) 0.0129(15) 0.0026(16) -0.0017(14) 0.0204(17)
F5 0.028(2) 0.029(2) 0.026(2) 0.0055(17) 0.0008(17) 0.0219(19)
F6 0.022(3) 0.022(3) 0.014(3) -0.0014(16) 0.0014(16) 0.012(3)
F7 0.0158(17) 0.0101(15) 0.0146(15) 0.0012(13) -0.0005(13) 0.0033(12)
F8 0.0194(18) 0.0194(17) 0.0181(17) -0.0007(14) 0.0006(14) 0.0137(15)
O1 0.051(4) 0.048(5) 0.015(3) 0.002(4) 0.0009(18) 0.024(3)
O2 0.034(3) 0.059(6) 0.025(4) -0.007(4) -0.004(2) 0.029(3)
O3 0.017(2) 0.017(2) 0.018(3) -0.0049(13) 0.0049(13) 0.006(3)

loop_
_atom_type_symbol
_atom_type_description
_atom_type_scat_dispersion_real
_atom_type_scat_dispersion_imag
_atom_type_scat_source
Cl Cl 0.1484 0.1585 'International Tables Vol C Tables 4.2.6.8 and 6.1.1.4'
F F 0.0171 0.0103 'International Tables Vol C Tables 4.2.6.8 and 6.1.1.4'
K K 0.2009 0.2494 'International Tables Vol C Tables 4.2.6.8 and 6.1.1.4'
O O 0.0106 0.0060 'International Tables Vol C Tables 4.2.6.8 and 6.1.1.4'
V V 0.3005 0.5294 'International Tables Vol C Tables 4.2.6.8 and 6.1.1.4'

loop_
_geom_angle_atom_site_label_1
_geom_angle_atom_site_label_2
_geom_angle_atom_site_label_3
_geom_angle
_geom_angle_site_symmetry_1
_geom_angle_site_symmetry_3
K1 V1 K2 65.96(3) 9_557 .
K1 V1 K2 65.96(3) 9_557 9_557
K1 V1 K3 123.187(18) 9_557 .
K1 V1 K3 123.184(18) 9_557 9_556
K1 V1 K5 108.84(6) 9_557 .
K2 V1 K2 111.12(4) 9_557 .
K2 V1 K3 59.768(19) . .
K2 V1 K3 149.95(6) . 9_556
K2 V1 K3 59.768(19) 9_557 9_556
K2 V1 K3 149.95(6) 9_557 .
K3 V1 K3 112.21(4) 9_556 .
K5 V1 K2 76.13(4) . 9_557
K5 V1 K2 76.13(4) . .
K5 V1 K3 73.86(4) . .
K5 V1 K3 73.87(4) . 9_556
F1 V1 K1 51.58(17) . 9_557
F1 V1 K1 51.57(17) 10 9_557
F1 V1 K2 45.05(16) 10 9_557
F1 V1 K2 117.54(18) 10 .
F1 V1 K2 117.54(18) . 9_557
F1 V1 K2 45.05(16) . .
F1 V1 K3 77.74(17) 10 9_556
F1 V1 K3 77.74(17) . .
F1 V1 K3 164.59(17) 10 .
F1 V1 K3 164.59(17) . 9_556
F1 V1 K5 121.12(17) 10 .
F1 V1 K5 121.12(17) . .
F1 V1 F1 90.2(3) 10 .
F1 V1 F2 160.7(3) . 10
F1 V1 F2 87.9(2) 10 10
F1 V1 F2 87.9(2) . .
F1 V1 F2 160.7(3) 10 .
F1 V1 F3 80.2(2) 10 .
F1 V1 F3 80.2(2) . .
F2 V1 K1 114.25(17) . 9_557
F2 V1 K1 114.25(17) 10 9_557
F2 V1 K2 120.34(18) 10 .
F2 V1 K2 120.34(18) . 9_557
F2 V1 K2 50.48(17) 10 9_557
F2 V1 K2 50.48(17) . .
F2 V1 K3 30.38(17) 10 9_556
F2 V1 K3 106.63(18) . 9_556
F2 V1 K3 30.38(17) . .
F2 V1 K3 106.63(18) 10 .
F2 V1 K5 46.02(17) 10 .
F2 V1 K5 46.02(17) . .
F2 V1 F2 87.6(4) 10 .
F2 V1 F3 80.5(2) . .
F2 V1 F3 80.5(2) 10 .
F3 V1 K1 47.84(16) . 9_557
F3 V1 K2 55.65(14) . 9_557
F3 V1 K2 55.65(14) . .
F3 V1 K3 106.75(9) . .
F3 V1 K3 106.75(9) . 9_556
F3 V1 K5 61.00(16) . .
O1 V1 K1 131.9(4) . 9_557
O1 V1 K2 124.3(3) . 9_557
O1 V1 K2 124.3(3) . .
O1 V1 K3 73.39(17) . 9_556
O1 V1 K3 73.39(17) . .
O1 V1 K5 119.3(4) . .
O1 V1 F1 99.6(3) . .
O1 V1 F1 99.6(3) . 10
O1 V1 F2 99.7(3) . 10
O1 V1 F2 99.7(3) . .
O1 V1 F3 179.7(4) . .
K1 V2 K2 67.04(4) 9_557 9_557
K1 V2 K2 67.04(4) 9_557 .
K1 V2 K4 135.15(4) 9_557 3_565
K1 V2 K4 135.15(4) 9_557 .
K1 V2 K5 111.72(7) 9_557 .
K2 V2 K2 111.49(6) 9_557 .
K2 V2 K4 74.52(4) . .
K2 V2 K4 152.89(6) 9_557 .
K2 V2 K4 74.52(4) 9_557 3_565
K2 V2 K4 152.89(6) . 3_565
K4 V2 K4 88.84(7) . 3_565
K5 V2 K2 76.55(3) . 9_557
K5 V2 K2 76.55(3) . .
K5 V2 K4 79.50(5) . .
K5 V2 K4 79.50(5) . 3_565
F3 V2 K1 49.97(16) . 9_557
F3 V2 K2 55.84(3) . 9_557
F3 V2 K2 55.83(15) . .
F3 V2 K4 121.47(10) . .
F3 V2 K4 121.47(10) . 3_565
F3 V2 K5 61.75(17) . .
F4 V2 K1 51.36(14) 1_556 9_557
F4 V2 K1 51.36(14) 10_556 9_557
F4 V2 K2 45.86(12) 1_556 .
F4 V2 K2 118.38(16) 10_556 .
F4 V2 K2 45.86(12) 10_556 9_557
F4 V2 K2 118.38(16) 1_556 9_557
F4 V2 K4 85.31(14) 1_556 .
F4 V2 K4 155.59(14) 10_556 .
F4 V2 K4 85.31(14) 10_556 3_565
F4 V2 K4 155.59(14) 1_556 3_565
F4 V2 K5 122.40(13) 10_556 .
F4 V2 K5 122.40(13) 1_556 .
F4 V2 F3 81.35(18) 1_556 .
F4 V2 F3 81.35(18) 10_556 .
F4 V2 F4 90.3(3) 10_556 1_556
F5 V2 K1 117.44(16) . 9_557
F5 V2 K1 117.44(16) 10 9_557
F5 V2 K2 51.68(15) . 9_557
F5 V2 K2 122.46(15) 10 9_557
F5 V2 K2 122.46(15) . .
F5 V2 K2 51.67(15) 10 .
F5 V2 K4 102.13(16) . .
F5 V2 K4 39.70(15) 10 .
F5 V2 K4 102.13(16) 10 3_565
F5 V2 K4 39.70(15) . 3_565
F5 V2 K5 47.34(14) 10 .
F5 V2 K5 47.34(14) . .
F5 V2 F3 83.01(19) 10 .
F5 V2 F3 83.01(19) . .
F5 V2 F4 164.3(2) 10 10_556
F5 V2 F4 88.32(19) 10 1_556
F5 V2 F4 164.3(2) . 1_556
F5 V2 F4 88.32(19) . 10_556
F5 V2 F5 88.8(3) . 10
O2 V2 K1 129.9(4) . 9_557
O2 V2 K2 124.2(3) . 9_557
O2 V2 K2 124.2(3) . .
O2 V2 K4 58.6(2) . 3_565
O2 V2 K4 58.6(2) . .
O2 V2 K5 118.4(4) . .
O2 V2 F3 179.9(4) . .
O2 V2 F4 98.6(3) . 1_556
O2 V2 F4 98.6(3) . 10_556
O2 V2 F5 97.1(3) . .
O2 V2 F5 97.1(3) . 10
K3 V3 K3 109.76(5) . 7_666
K3 V3 K4 70.89(3) . 1_554
K3 V3 K4 70.89(3) 7_666 1_554
K3 V3 K4 71.29(3) . 7_667
K3 V3 K4 71.29(3) 7_666 7_667
K3 V3 K5 77.73(4) . .
K3 V3 K5 146.54(6) 7_666 .
K3 V3 K5 77.73(4) 7_666 2_665
K3 V3 K5 146.54(6) . 2_665
K4 V3 K4 111.42(5) 7_667 1_554
K4 V3 K5 139.01(5) 7_667 2_665
K4 V3 K5 81.85(5) 1_554 2_665
K4 V3 K5 139.01(5) 7_667 .
K4 V3 K5 81.85(5) 1_554 .
K5 V3 K5 79.57(9) . 2_665
F6 V3 K3 54.88(3) . .
F6 V3 K3 54.88(3) . 7_666
F6 V3 K4 55.31(5) . 1_554
F6 V3 K4 56.12(4) . 7_667
F6 V3 K5 122.71(5) . .
F6 V3 K5 122.71(5) . 2_665
F7 V3 K3 119.64(14) . 7_666
F7 V3 K3 119.64(14) 12_665 .
F7 V3 K3 48.73(11) 12_665 7_666
F7 V3 K3 48.73(11) . .
F7 V3 K4 48.99(13) 12_665 7_667
F7 V3 K4 48.99(13) . 7_667
F7 V3 K4 119.28(12) . 1_554
F7 V3 K4 119.27(12) 12_665 1_554
F7 V3 K5 155.26(14) . 2_665
F7 V3 K5 90.30(14) . .
F7 V3 K5 90.30(13) 12_665 2_665
F7 V3 K5 155.26(14) 12_665 .
F7 V3 F6 81.75(13) 12_665 .
F7 V3 F6 81.75(13) . .
F7 V3 F7 89.7(2) 12_665 .
F7 V3 F8 164.02(19) . 2_665
F7 V3 F8 164.02(19) 12_665 10
F7 V3 F8 89.62(17) . 10
F7 V3 F8 89.62(17) 12_665 2_665
F8 V3 K3 50.38(13) 2_665 7_666
F8 V3 K3 50.38(13) 10 .
F8 V3 K3 118.99(13) 2_665 .
F8 V3 K3 118.99(13) 10 7_666
F8 V3 K4 48.41(12) 10 1_554
F8 V3 K4 48.41(12) 2_665 1_554
F8 V3 K4 121.30(13) 2_665 7_667
F8 V3 K4 121.30(13) 10 7_667
F8 V3 K5 96.90(14) 10 2_665
F8 V3 K5 40.72(13) 2_665 2_665
F8 V3 K5 40.72(13) 10 .
F8 V3 K5 96.90(14) 2_665 .
F8 V3 F6 82.35(13) 10 .
F8 V3 F6 82.35(13) 2_665 .
F8 V3 F8 86.6(3) 10 2_665
O3 V3 K3 125.12(14) . 7_666
O3 V3 K3 125.12(14) . .
O3 V3 K4 124.3(3) . 7_667
O3 V3 K4 124.3(3) . 1_554
O3 V3 K5 57.03(17) . 2_665
O3 V3 K5 57.03(18) . .
O3 V3 F6 179.6(3) . .
O3 V3 F7 98.5(2) . .
O3 V3 F7 98.5(2) . 12_665
O3 V3 F8 97.4(2) . 2_665
O3 V3 F8 97.4(2) . 10
V1 K1 K2 58.16(3) 8_557 8_557
V1 K1 K2 58.16(3) 8_557 .
V2 K1 V1 70.61(5) 8_557 8_557
V2 K1 K2 58.71(4) 8_557 8_557
V2 K1 K2 58.71(4) 8_557 .
K2 K1 K2 100.19(5) . 8_557
F1 K1 V1 86.43(13) 11 8_557
F1 K1 V1 86.43(13) . 8_557
F1 K1 V1 28.78(9) 8_557 8_557
F1 K1 V1 28.78(9) 6_557 8_557
F1 K1 V2 97.58(12) . 8_557
F1 K1 V2 97.58(12) 11 8_557
F1 K1 V2 84.42(11) 6_557 8_557
F1 K1 V2 84.42(11) 8_557 8_557
F1 K1 K2 141.41(14) . 8_557
F1 K1 K2 86.93(10) 8_557 .
F1 K1 K2 43.82(10) 6_557 .
F1 K1 K2 43.17(12) . .
F1 K1 K2 141.41(14) 11 .
F1 K1 K2 43.17(11) 11 8_557
F1 K1 K2 43.82(10) 8_557 8_557
F1 K1 K2 86.93(10) 6_557 8_557
F1 K1 F1 109.94(13) 11 6_557
F1 K1 F1 58.89(19) . 6_557
F1 K1 F1 160.0(3) 11 .
F1 K1 F1 58.89(19) 11 8_557
F1 K1 F1 109.94(13) . 8_557
F1 K1 F1 51.63(19) 6_557 8_557
F1 K1 F3 92.42(13) . 8_557
F1 K1 F3 92.42(13) 11 8_557
F1 K1 F4 71.47(14) 11 8_556
F1 K1 F4 126.36(16) . 8_556
F1 K1 F4 71.47(14) . 6_556
F1 K1 F4 126.36(16) 11 6_556
F1 K1 O1 98.16(14) . 8_556
F1 K1 O1 98.16(14) 11 8_556
F1 K1 O1 147.32(16) 6_557 8_556
F1 K1 O1 147.32(16) 8_557 8_556
F3 K1 V1 35.14(12) 8_557 8_557
F3 K1 V2 35.47(12) 8_557 8_557
F3 K1 K2 50.10(3) 8_557 .
F3 K1 K2 50.10(3) 8_557 8_557
F3 K1 F1 53.23(14) 8_557 6_557
F3 K1 F1 53.23(14) 8_557 8_557
F3 K1 F4 54.78(13) 8_557 6_556
F3 K1 F4 54.78(13) 8_557 8_556
F3 K1 O1 110.9(2) 8_557 8_556
F4 K1 V1 85.19(10) 6_556 8_557
F4 K1 V1 85.19(10) 8_556 8_557
F4 K1 V2 30.63(8) 8_556 8_557
F4 K1 V2 30.63(8) 6_556 8_557
F4 K1 K2 43.86(8) 6_556 .
F4 K1 K2 89.33(10) 6_556 8_557
F4 K1 K2 89.33(10) 8_556 .
F4 K1 K2 43.86(8) 8_556 8_557
F4 K1 F1 84.63(13) 8_556 8_557
F4 K1 F1 84.63(13) 6_556 6_557
F4 K1 F1 108.00(14) 8_556 6_557
F4 K1 F1 108.00(14) 6_556 8_557
F4 K1 F4 55.08(17) 6_556 8_556
F4 K1 O1 64.95(18) 8_556 8_556
F4 K1 O1 64.95(18) 6_556 8_556
O1 K1 V1 146.1(2) 8_556 8_557
O1 K1 V2 75.4(2) 8_556 8_557
O1 K1 K2 103.53(12) 8_556 .
O1 K1 K2 103.52(12) 8_556 8_557
F1 K2 F1 57.5(2) . 6_557
F1 K2 F2 108.70(15) . 6_557
F1 K2 F2 108.70(15) 6_557 .
F1 K2 F2 51.76(14) . .
F1 K2 F2 51.77(14) 6_557 6_557
F1 K2 F3 79.87(14) . 8_557
F1 K2 F3 50.55(15) 6_557 8_557
F1 K2 F3 50.55(15) . .
F1 K2 F3 79.87(15) 6_557 .
F1 K2 F4 86.92(14) . 1_556
F1 K2 F4 67.72(14) 6_557 1_556
F1 K2 F4 67.72(14) . 6_556
F1 K2 F4 86.92(14) 6_557 6_556
F1 K2 F5 117.23(12) . 8_557
F1 K2 F5 99.75(13) . 10
F1 K2 F5 117.23(12) 6_557 10
F1 K2 F5 99.75(13) 6_557 8_557
F2 K2 F2 160.4(2) 6_557 .
F2 K2 F3 50.11(14) 6_557 8_557
F2 K2 F3 50.11(14) . .
F2 K2 F3 118.95(15) 6_557 .
F2 K2 F3 118.95(15) . 8_557
F2 K2 F5 117.85(13) . 8_557
F2 K2 F5 69.78(14) 6_557 8_557
F2 K2 F5 69.78(14) . 10
F2 K2 F5 117.85(13) 6_557 10
F3 K2 F3 124.9(2) 8_557 .
F4 K2 F2 75.17(12) 1_556 6_557
F4 K2 F2 99.91(11) 6_556 6_557
F4 K2 F2 75.17(12) 6_556 .
F4 K2 F2 99.91(11) 1_556 .
F4 K2 F3 50.90(13) 1_556 .
F4 K2 F3 113.72(14) 1_556 8_557
F4 K2 F3 50.90(13) 6_556 8_557
F4 K2 F3 113.72(15) 6_556 .
F4 K2 F4 151.4(2) 6_556 1_556
F4 K2 F5 52.15(12) 6_556 8_557
F4 K2 F5 142.19(11) 1_556 8_557
F4 K2 F5 142.19(11) 6_556 10
F4 K2 F5 52.15(12) 1_556 10
F5 K2 F3 165.73(13) 8_557 .
F5 K2 F3 50.33(14) 8_557 8_557
F5 K2 F3 165.73(13) 10 8_557
F5 K2 F3 50.33(14) 10 .
F5 K2 F5 138.11(17) 10 8_557
F7 K2 F1 115.51(14) 6_557 6_557
F7 K2 F1 161.83(13) . 6_557
F7 K2 F1 161.83(13) 6_557 .
F7 K2 F1 115.51(14) . .
F7 K2 F2 128.58(14) . 6_557
F7 K2 F2 69.16(13) 6_557 6_557
F7 K2 F2 128.58(14) 6_557 .
F7 K2 F2 69.16(13) . .
F7 K2 F3 109.14(14) . .
F7 K2 F3 113.61(14) 6_557 .
F7 K2 F3 113.61(14) . 8_557
F7 K2 F3 109.14(14) 6_557 8_557
F7 K2 F4 75.04(13) 6_557 1_556
F7 K2 F4 75.04(13) . 6_556
F7 K2 F4 130.30(12) . 1_556
F7 K2 F4 130.30(12) 6_557 6_556
F7 K2 F5 67.53(13) 6_557 10
F7 K2 F5 79.59(12) . 10
F7 K2 F5 67.53(13) . 8_557
F7 K2 F5 79.59(12) 6_557 8_557
F7 K2 F7 76.12(16) . 6_557
V3 K3 V3 70.24(5) 7_666 .
V3 K3 K2 123.53(4) . 1_554
V3 K3 K2 68.74(3) 7_666 1_554
F2 K3 V3 77.12(12) . .
F2 K3 V3 77.12(12) 6_556 7_666
F2 K3 V3 145.38(13) . 7_666
F2 K3 V3 145.39(13) 6_556 .
F2 K3 K2 124.24(12) . 1_554
F2 K3 K2 49.63(12) 6_556 1_554
F2 K3 F2 137.0(3) 6_556 .
F2 K3 F4 83.90(14) . 6_556
F2 K3 F4 77.96(14) 6_556 6_556
F2 K3 F4 77.96(14) . .
F2 K3 F4 83.90(14) 6_556 .
F2 K3 F6 111.52(13) . .
F2 K3 F6 111.52(13) 6_556 .
F2 K3 F7 73.46(15) 6_556 6_556
F2 K3 F7 136.53(15) 6_556 .
F2 K3 F7 73.46(15) . .
F2 K3 F7 136.53(15) . 6_556
F2 K3 F8 154.55(15) . 8_556
F2 K3 F8 62.39(14) 6_556 8_556
F2 K3 F8 154.55(15) 6_556 10
F2 K3 F8 62.39(14) . 10
F4 K3 V3 105.77(9) . 7_666
F4 K3 V3 115.49(10) 6_556 7_666
F4 K3 V3 105.77(9) 6_556 .
F4 K3 V3 115.49(10) . .
F4 K3 K2 126.23(9) 6_556 1_554
F4 K3 K2 46.32(9) . 1_554
F4 K3 F4 129.2(2) . 6_556
F4 K3 F6 115.42(10) 6_556 .
F4 K3 F6 115.42(10) . .
F4 K3 F7 139.17(12) . .
F4 K3 F7 139.17(12) 6_556 6_556
F4 K3 F7 76.08(12) . 6_556
F4 K3 F7 76.08(12) 6_556 .
F4 K3 F8 125.80(12) 6_556 10
F4 K3 F8 85.95(12) 6_556 8_556
F4 K3 F8 125.80(12) . 8_556
F4 K3 F8 85.95(12) . 10
F6 K3 V3 35.12(3) . 7_666
F6 K3 V3 35.12(3) . .
F6 K3 K2 96.66(3) . 1_554
F7 K3 V3 83.41(9) . 7_666
F7 K3 V3 29.70(8) . .
F7 K3 V3 83.41(9) 6_556 .
F7 K3 V3 29.70(8) 6_556 7_666
F7 K3 K2 149.66(9) . 1_554
F7 K3 K2 43.65(8) 6_556 1_554
F7 K3 F6 53.05(8) . .
F7 K3 F6 53.05(8) 6_556 .
F7 K3 F7 106.10(16) . 6_556
F7 K3 F8 81.47(12) 6_556 10
F7 K3 F8 81.47(12) . 8_556
F7 K3 F8 55.10(12) 6_556 8_556
F7 K3 F8 55.10(12) . 10
F8 K3 V3 83.32(9) 8_556 .
F8 K3 V3 30.23(8) 10 .
F8 K3 V3 83.32(9) 10 7_666
F8 K3 V3 30.23(8) 8_556 7_666
F8 K3 K2 80.27(8) 8_556 1_554
F8 K3 K2 107.94(8) 10 1_554
F8 K3 F6 53.19(8) 10 .
F8 K3 F6 53.19(8) 8_556 .
F8 K3 F8 106.37(16) 10 8_556
V3 K4 V3 68.58(5) 7_667 1_556
F5 K4 V3 98.09(11) 10 7_667
F5 K4 V3 98.09(11) 2_665 7_667
F5 K4 V3 121.52(10) 10 1_556
F5 K4 V3 121.52(10) 2_665 1_556
F5 K4 F5 116.58(19) 10 2_665
F5 K4 F6 113.75(10) 10 1_556
F5 K4 F6 113.75(10) 2_665 1_556
F5 K4 F7 115.01(13) 2_665 6_557
F5 K4 F7 115.01(13) 10 7_667
F5 K4 F7 69.40(12) 2_665 7_667
F5 K4 F7 69.40(12) 10 6_557
F5 K4 F8 147.82(12) 2_665 10_556
F5 K4 F8 95.08(12) 10 10_556
F5 K4 F8 95.08(12) 2_665 2_666
F5 K4 F8 147.82(12) 10 2_666
F5 K4 O2 48.22(18) 2_665 2_665
F5 K4 O2 144.09(18) 10 2_665
F5 K4 O2 144.09(18) 2_665 .
F5 K4 O2 48.22(18) 10 .
F5 K4 O3 59.78(10) 2_665 .
F5 K4 O3 59.78(10) 10 .
F6 K4 V3 34.10(3) 1_556 1_556
F6 K4 V3 34.48(3) 1_556 7_667
F6 K4 O2 101.69(15) 1_556 2_665
F6 K4 O2 101.69(15) 1_556 .
F7 K4 V3 29.14(7) 6_557 7_667
F7 K4 V3 80.90(9) 7_667 1_556
F7 K4 V3 80.90(9) 6_557 1_556
F7 K4 V3 29.14(7) 7_667 7_667
F7 K4 F6 51.52(8) 7_667 1_556
F7 K4 F6 51.52(8) 6_557 1_556
F7 K4 F7 54.16(14) 6_557 7_667
F7 K4 F8 103.52(12) 7_667 10_556
F7 K4 F8 103.52(12) 6_557 2_666
F7 K4 F8 80.11(12) 7_667 2_666
F7 K4 F8 80.11(12) 6_557 10_556
F7 K4 O2 91.17(17) 7_667 2_665
F7 K4 O2 144.12(17) 6_557 2_665
F7 K4 O2 91.17(17) 6_557 .
F7 K4 O2 144.12(17) 7_667 .
F7 K4 O3 78.98(15) 6_557 .
F7 K4 O3 78.98(15) 7_667 .
F8 K4 V3 81.99(9) 10_556 7_667
F8 K4 V3 29.05(8) 2_666 1_556
F8 K4 V3 81.99(9) 2_666 7_667
F8 K4 V3 29.05(8) 10_556 1_556
F8 K4 F6 52.01(8) 2_666 1_556
F8 K4 F6 52.01(8) 10_556 1_556
F8 K4 F8 52.90(16) 10_556 2_666
F8 K4 O2 102.46(17) 10_556 2_665
F8 K4 O2 56.15(16) 2_666 2_665
F8 K4 O2 102.46(17) 2_666 .
F8 K4 O2 56.15(16) 10_556 .
F8 K4 O3 151.80(10) 10_556 .
F8 K4 O3 151.80(10) 2_666 .
O2 K4 V3 85.02(15) 2_665 1_556
O2 K4 V3 85.02(15) . 1_556
O2 K4 V3 115.09(15) 2_665 7_667
O2 K4 V3 115.09(15) . 7_667
O2 K4 O2 120.4(3) . 2_665
O3 K4 V3 88.80(15) . 7_667
O3 K4 V3 157.37(16) . 1_556
O3 K4 F6 123.27(16) . 1_556
O3 K4 O2 105.58(16) . .
O3 K4 O2 105.58(16) . 2_665
F1D K5 F3 173.9(12) . .
F1D K5 O2 73.8(13) . 1_554
F1D K5 O3 78.4(5) . 3_565
F1D K5 O3 78.4(5) . .
F2 K5 F1D 135.2(9) . .
F2 K5 F1D 135.2(9) 10 .
F2 K5 F2 54.6(2) . 10
F2 K5 F2D 149.3(6) . .
F2 K5 F2D 149.3(6) 10 .
F2 K5 F3 49.61(13) . .
F2 K5 F3 49.61(13) 10 .
F2 K5 F5 99.59(16) 10 10
F2 K5 F5 75.33(16) . 10
F2 K5 F5 75.33(16) 10 .
F2 K5 F5 99.59(16) . .
F2 K5 O2 71.6(2) . 1_554
F2 K5 O2 71.6(2) 10 1_554
F2 K5 O3 86.68(15) . .
F2 K5 O3 139.84(15) 10 .
F2 K5 O3 86.68(15) 10 3_565
F2 K5 O3 139.84(15) . 3_565
F2D K5 F1D 51.8(19) . .
F2D K5 F3 122.1(14) . .
F2D K5 O2 125.5(14) . 1_554
F2D K5 O3 64.31(18) . .
F2D K5 O3 64.31(19) . 3_565
F5 K5 F1D 125.0(10) . .
F5 K5 F1D 125.0(10) 10 .
F5 K5 F2D 79.7(13) 10 .
F5 K5 F2D 79.7(13) . .
F5 K5 F3 49.98(13) 10 .
F5 K5 F3 49.98(13) . .
F5 K5 F5 54.54(17) 10 .
F5 K5 O2 144.30(17) . 1_554
F5 K5 O2 144.30(16) 10 1_554
F5 K5 O3 55.70(13) 10 .
F5 K5 O3 104.98(15) . .
F5 K5 O3 104.98(15) 10 3_565
F5 K5 O3 55.70(13) . 3_565
F8 K5 F1D 76.6(6) . .
F8 K5 F1D 76.6(6) 10 .
F8 K5 F2 61.73(13) 10 .
F8 K5 F2 61.72(13) . 10
F8 K5 F2 108.24(16) . .
F8 K5 F2 108.24(16) 10 10
F8 K5 F2D 102.4(7) 10 .
F8 K5 F2D 102.5(7) . .
F8 K5 F3 106.25(12) 10 .
F8 K5 F3 106.25(12) . .
F8 K5 F5 146.84(13) . 10
F8 K5 F5 92.89(12) 10 10
F8 K5 F5 146.84(13) 10 .
F8 K5 F5 92.89(12) . .
F8 K5 F8 118.27(18) 10 .
F8 K5 O2 59.73(9) . 1_554
F8 K5 O2 59.73(9) 10 1_554
F8 K5 O3 50.49(14) 10 .
F8 K5 O3 154.64(16) 10 3_565
F8 K5 O3 50.49(14) . 3_565
F8 K5 O3 154.64(17) . .
O2 K5 F3 112.4(2) 1_554 .
O2 K5 O3 108.80(13) 1_554 .
O2 K5 O3 108.81(13) 1_554 3_565
O3 K5 F3 99.04(12) 3_565 .
O3 K5 F3 99.04(12) . .
O3 K5 O3 127.5(2) . 3_565
V1 F1 K1 99.6(2) . 9_557
V1 F1 K1 143.0(3) . .
V1 F1 K2 108.1(2) . .
K1 F1 K1 105.34(18) . 9_557
K1 F1 K2 98.84(16) . .
K2 F1 K1 90.10(15) . 9_557
K5 F1D K5 102.2(15) 2_665 .
K5 F1D K5 102.2(15) 3_565 .
K5 F1D K5 102.2(15) 3_565 2_665
V1 F2 K2 100.9(2) . .
V1 F2 K3 128.7(3) . .
V1 F2 K5 105.5(2) . .
K3 F2 K2 88.35(15) . .
K3 F2 K5 119.77(19) . .
K5 F2 K2 107.10(18) . .
K5 F2D K5 102.5(17) 2_665 .
K5 F2D K5 102.5(17) 3_565 .
K5 F2D K5 102.5(17) 3_565 2_665
V1 F3 K1 97.0(2) . 9_557
V1 F3 K2 89.93(10) . 9_557
V1 F3 K2 89.93(11) . .
V1 F3 K5 84.25(18) . .
V2 F3 V1 168.4(3) . .
V2 F3 K1 94.6(2) . 9_557
V2 F3 K2 90.60(11) . .
V2 F3 K2 90.60(11) . 9_557
V2 F3 K5 84.18(19) . .
K1 F3 K2 87.34(11) 9_557 9_557
K1 F3 K2 87.34(11) 9_557 .
K1 F3 K5 178.7(2) 9_557 .
K2 F3 K2 174.6(2) 9_557 .
K2 F3 K5 92.67(11) . .
K2 F3 K5 92.67(11) 9_557 .
V2 F4 K1 98.01(16) 1_554 9_556
V2 F4 K2 106.15(16) 1_554 1_554
V2 F4 K3 134.5(2) 1_554 .
K2 F4 K1 92.13(13) 1_554 9_556
K3 F4 K1 123.91(16) . 9_556
K3 F4 K2 90.36(12) . 1_554
V2 F5 K2 99.64(18) . 9_557
V2 F5 K4 115.0(2) . 3_565
V2 F5 K5 103.87(18) . .
K4 F5 K2 107.71(15) 3_565 9_557
K4 F5 K5 122.28(17) 3_565 .
K5 F5 K2 105.73(15) . 9_557
V3 F6 V3 180.0 7_666 .
V3 F6 K3 90.00(4) . 7_666
V3 F6 K3 90.00(4) 7_666 7_666
V3 F6 K3 90.000(1) 7_666 .
V3 F6 K3 90.00(4) . .
V3 F6 K4 89.41(5) 7_666 1_554
V3 F6 K4 90.59(5) . 1_554
V3 F6 K4 89.41(5) . 7_667
V3 F6 K4 90.59(5) 7_666 7_667
K3 F6 K3 180.00(6) . 7_666
K3 F6 K4 90.00(4) . 1_554
K3 F6 K4 90.00(4) 7_666 1_554
K3 F6 K4 90.00(4) 7_666 7_667
K3 F6 K4 90.00(4) . 7_667
K4 F6 K4 180.0 7_667 1_554
V3 F7 K2 139.3(2) . .
V3 F7 K3 101.57(16) . .
V3 F7 K4 101.87(15) . 7_667
K2 F7 K3 91.03(11) . .
K2 F7 K4 114.41(14) . 7_667
K3 F7 K4 98.52(13) . 7_667
V3 F8 K3 99.39(16) 3_565 9_556
V3 F8 K4 102.55(16) 3_565 3_564
V3 F8 K5 112.91(18) 3_565 .
K3 F8 K4 97.17(12) 9_556 3_564
K5 F8 K3 115.23(15) . 9_556
K5 F8 K4 125.56(16) . 3_564
V1 O1 K1 165.8(5) . 9_556
V2 O2 K4 98.0(3) . 3_565
V2 O2 K4 98.0(3) . .
V2 O2 K5 151.9(6) . 1_556
K4 O2 K4 108.6(3) . 3_565
K5 O2 K4 98.3(2) 1_556 3_565
K5 O2 K4 98.3(2) 1_556 .
V3 O3 K4 146.9(4) . .
V3 O3 K5 98.7(2) . 2_665
V3 O3 K5 98.7(2) . .
K4 O3 K5 102.85(15) . 2_665
K4 O3 K5 102.85(15) . .
K5 O3 K5 97.9(2) . 2_665

loop_
_geom_bond_atom_site_label_1
_geom_bond_atom_site_label_2
_geom_bond_distance
_geom_bond_site_symmetry_2
V1 F1 1.797(5) .
V1 F1 1.797(5) 10
V1 F2 1.842(5) .
V1 F2 1.842(5) 10
V1 F3 2.134(6) .
V1 O1 1.574(9) .
V2 F3 2.083(6) .
V2 F4 1.841(4) 10_556
V2 F4 1.841(4) 1_556
V2 F5 1.834(4) .
V2 F5 1.834(4) 10
V2 O2 1.560(9) .
V3 F6 2.0756(14) .
V3 F7 1.824(4) 12_665
V3 F7 1.825(4) .
V3 F8 1.841(4) 10
V3 F8 1.841(4) 2_665
V3 O3 1.588(6) .
K1 F1 2.924(6) 8_557
K1 F1 2.924(6) 6_557
K1 F1 2.529(4) 11
K1 F1 2.529(4) .
K1 F3 2.749(6) 8_557
K1 F4 2.822(5) 8_556
K1 F4 2.822(5) 6_556
K1 O1 2.971(9) 8_556
K2 F1 2.811(5) .
K2 F1 2.811(5) 6_557
K2 F2 2.966(5) .
K2 F2 2.966(5) 6_557
K2 F3 3.118(8) 8_557
K2 F3 3.118(6) .
K2 F4 2.815(4) 6_556
K2 F4 2.815(4) 1_556
K2 F5 2.998(5) 8_557
K2 F5 2.998(5) 10
K2 F7 2.687(4) .
K2 F7 2.687(4) 6_557
K3 F2 2.607(5) .
K3 F2 2.607(5) 6_556
K3 F4 2.671(4) .
K3 F4 2.671(4) 6_556
K3 F6 2.9512(19) .
K3 F7 2.768(4) 6_556
K3 F7 2.768(4) .
K3 F8 2.817(4) 10
K3 F8 2.817(4) 8_556
K4 F5 2.740(5) 2_665
K4 F5 2.740(5) 10
K4 F6 3.044(2) 1_556
K4 F7 2.827(4) 7_667
K4 F7 2.827(4) 6_557
K4 F8 2.836(4) 10_556
K4 F8 2.836(4) 2_666
K4 O2 3.351(6) 2_665
K4 O2 3.351(6) .
K4 O3 2.964(7) .
K5 F1D 3.14(3) .
K5 F2 2.782(6) 10
K5 F2 2.782(6) .
K5 F2D 3.13(4) .
K5 F3 3.275(6) .
K5 F5 2.802(5) .
K5 F5 2.802(5) 10
K5 F8 2.704(4) 10
K5 F8 2.704(4) .
K5 O2 3.162(9) 1_554
K5 O3 3.240(5) 3_565
K5 O3 3.240(5) .
F1 K1 2.924(6) 9_557
F1D K5 3.14(3) 2_665
F1D K5 3.14(3) 3_565
F2D K5 3.13(4) 2_665
F2D K5 3.13(4) 3_565
F3 K1 2.749(6) 9_557
F3 K2 3.118(6) 9_557
F4 V2 1.841(4) 1_554
F4 K1 2.822(5) 9_556
F4 K2 2.815(4) 1_554
F5 K2 2.998(5) 9_557
F5 K4 2.740(5) 3_565
F6 V3 2.0756(14) 7_666
F6 K3 2.9513(19) 7_666
F6 K4 3.044(2) 1_554
F6 K4 3.044(2) 7_667
F7 K4 2.827(4) 7_667
F8 V3 1.841(4) 3_565
F8 K3 2.817(4) 9_556
F8 K4 2.836(4) 3_564
O1 K1 2.971(9) 9_556
O2 K4 3.351(6) 3_565
O2 K5 3.162(9) 1_556
O3 K5 3.240(5) 2_665

loop_
_geom_torsion_atom_site_label_1
_geom_torsion_atom_site_label_2
_geom_torsion_atom_site_label_3
_geom_torsion_atom_site_label_4
_geom_torsion
_geom_torsion_site_symmetry_1
_geom_torsion_site_symmetry_4
V1 K1 F1 V1 -178.2(4) 8_557 .
V1 K1 F1 K1 -47.47(15) 8_557 9_557
V1 K1 F1 K2 45.08(14) 8_557 .
V2 K1 F1 V1 111.9(4) 8_557 .
V2 K1 F1 K1 -117.36(14) 8_557 9_557
V2 K1 F1 K2 -24.81(16) 8_557 .
V3 K3 F2 V1 -175.6(3) . .
V3 K3 F2 V1 164.80(17) 7_666 .
V3 K3 F2 K2 -92.6(2) 7_666 .
V3 K3 F2 K2 -72.92(10) . .
V3 K3 F2 K5 35.88(18) . .
V3 K3 F2 K5 16.3(4) 7_666 .
V3 K3 F4 V2 -0.4(3) . 1_554
V3 K3 F4 V2 -75.6(3) 7_666 1_554
V3 K3 F4 K1 -154.19(13) . 9_556
V3 K3 F4 K1 130.56(15) 7_666 9_556
V3 K3 F4 K2 113.01(10) . 1_554
V3 K3 F4 K2 37.75(13) 7_666 1_554
V3 K3 F6 V3 180.0 . 7_666
V3 K3 F6 V3 180.0 7_666 .
V3 K3 F6 K4 89.41(5) . 7_667
V3 K3 F6 K4 -90.59(5) 7_666 7_667
V3 K3 F6 K4 89.41(5) 7_666 1_554
V3 K3 F6 K4 -90.59(5) . 1_554
V3 K3 F7 V3 61.02(15) 7_666 .
V3 K3 F7 K2 141.1(2) . .
V3 K3 F7 K2 -157.91(10) 7_666 .
V3 K3 F7 K4 -43.04(8) 7_666 7_667
V3 K3 F7 K4 -104.06(18) . 7_667
V3 K4 O2 V2 -132.3(3) 1_556 .
V3 K4 O2 V2 -68.8(4) 7_667 .
V3 K4 O2 K4 126.4(2) 1_556 3_565
V3 K4 O2 K4 -170.03(14) 7_667 3_565
V3 K4 O2 K5 88.3(2) 7_667 1_556
V3 K4 O2 K5 24.76(18) 1_556 1_556
V3 K4 O3 V3 0.000(3) 7_667 .
V3 K4 O3 V3 0.000(7) 1_556 .
V3 K4 O3 K5 129.34(13) 1_556 .
V3 K4 O3 K5 -129.34(13) 1_556 2_665
V3 K4 O3 K5 129.34(13) 7_667 .
V3 K4 O3 K5 -129.34(13) 7_667 2_665
K1 V1 F1 K1 132.2(5) 9_557 .
K1 V1 F1 K2 -93.3(2) 9_557 .
K1 V1 F2 K2 18.1(2) 9_557 .
K1 V1 F2 K3 114.7(3) 9_557 .
K1 V1 F2 K5 -93.29(19) 9_557 .
K1 V1 F3 V2 180.0(15) 9_557 .
K1 V1 F3 K2 87.32(11) 9_557 .
K1 V1 F3 K2 -87.31(11) 9_557 9_557
K1 V1 F3 K5 180.0 9_557 .
K1 V1 O1 K1 179.993(16) 9_557 9_556
K1 V2 F3 V1 -180.0(15) 9_557 .
K1 V2 F3 K2 -87.38(11) 9_557 .
K1 V2 F3 K2 87.38(11) 9_557 9_557
K1 V2 F3 K5 180.0 9_557 .
K1 V2 F5 K2 13.90(19) 9_557 9_557
K1 V2 F5 K4 128.70(16) 9_557 3_565
K1 V2 F5 K5 -95.08(17) 9_557 .
K1 V2 O2 K4 -124.91(19) 9_557 3_565
K1 V2 O2 K4 124.91(19) 9_557 .
K1 V2 O2 K5 0.001(10) 9_557 1_556
K2 V1 F1 K1 0.2(2) 9_557 9_557
K2 V1 F1 K1 93.3(2) . 9_557
K2 V1 F1 K1 -134.5(6) . .
K2 V1 F1 K1 132.4(4) 9_557 .
K2 V1 F1 K2 -93.08(19) 9_557 .
K2 V1 F2 K2 93.35(17) 9_557 .
K2 V1 F2 K3 96.7(3) . .
K2 V1 F2 K3 -169.97(19) 9_557 .
K2 V1 F2 K5 -111.4(2) . .
K2 V1 F2 K5 -18.0(3) 9_557 .
K2 V1 F3 V2 -92.7(14) 9_557 .
K2 V1 F3 V2 92.7(14) . .
K2 V1 F3 K1 87.31(11) 9_557 9_557
K2 V1 F3 K1 -87.32(11) . 9_557
K2 V1 F3 K2 174.6(2) 9_557 .
K2 V1 F3 K2 -174.6(2) . 9_557
K2 V1 F3 K5 92.69(11) . .
K2 V1 F3 K5 -92.69(11) 9_557 .
K2 V1 O1 K1 92.9(19) 9_557 9_556
K2 V1 O1 K1 -92.9(19) . 9_556
K2 V2 F3 V1 92.6(14) 9_557 .
K2 V2 F3 V1 -92.6(14) . .
K2 V2 F3 K1 -87.38(11) 9_557 9_557
K2 V2 F3 K1 87.38(11) . 9_557
K2 V2 F3 K2 -174.8(2) 9_557 .
K2 V2 F3 K2 174.8(2) . 9_557
K2 V2 F3 K5 92.62(11) 9_557 .
K2 V2 F3 K5 -92.62(11) . .
K2 V2 F5 K2 92.91(16) . 9_557
K2 V2 F5 K4 114.8(2) 9_557 3_565
K2 V2 F5 K4 -152.29(12) . 3_565
K2 V2 F5 K5 -16.1(2) . .
K2 V2 F5 K5 -109.0(2) 9_557 .
K2 V2 O2 K4 -37.6(5) 9_557 3_565
K2 V2 O2 K4 147.78(10) . 3_565
K2 V2 O2 K4 37.6(5) . .
K2 V2 O2 K4 -147.78(10) 9_557 .
K2 V2 O2 K5 87.3(3) 9_557 1_556
K2 V2 O2 K5 -87.3(3) . 1_556
K2 K1 F1 V1 159.6(3) 8_557 .
K2 K1 F1 V1 136.7(5) . .
K2 K1 F1 K1 -92.55(19) . 9_557
K2 K1 F1 K1 -69.7(3) 8_557 9_557
K2 K1 F1 K2 22.9(3) 8_557 .
K2 K3 F2 V1 62.4(4) 1_554 .
K2 K3 F2 K2 165.09(8) 1_554 .
K2 K3 F2 K5 -86.1(2) 1_554 .
K2 K3 F4 V2 -113.4(3) 1_554 1_554
K2 K3 F4 K1 92.81(19) 1_554 9_556
K2 K3 F6 V3 -36.81(4) 1_554 7_666
K2 K3 F6 V3 143.18(4) 1_554 .
K2 K3 F6 K4 -127.41(4) 1_554 7_667
K2 K3 F6 K4 52.59(4) 1_554 1_554
K2 K3 F7 V3 37.9(3) 1_554 .
K2 K3 F7 K2 179.00(6) 1_554 .
K2 K3 F7 K4 -66.1(2) 1_554 7_667
K3 V1 F1 K1 -75.3(4) . .
K3 V1 F1 K1 56.6(9) 9_556 .
K3 V1 F1 K1 152.54(16) . 9_557
K3 V1 F1 K1 -75.6(7) 9_556 9_557
K3 V1 F1 K2 59.26(16) . .
K3 V1 F1 K2 -168.9(5) 9_556 .
K3 V1 F2 K2 157.62(10) 9_556 .
K3 V1 F2 K2 -96.7(3) . .
K3 V1 F2 K3 -105.7(3) 9_556 .
K3 V1 F2 K5 152.0(4) . .
K3 V1 F2 K5 46.3(2) 9_556 .
K3 V1 F3 V2 60.1(14) . .
K3 V1 F3 V2 -60.1(14) 9_556 .
K3 V1 F3 K1 -119.91(5) . 9_557
K3 V1 F3 K1 119.91(5) 9_556 9_557
K3 V1 F3 K2 -32.60(15) . .
K3 V1 F3 K2 -152.78(8) 9_556 .
K3 V1 F3 K2 32.60(15) 9_556 9_557
K3 V1 F3 K2 152.78(8) . 9_557
K3 V1 F3 K5 60.09(5) . .
K3 V1 F3 K5 -60.09(5) 9_556 .
K3 V1 O1 K1 -60.0(18) . 9_556
K3 V1 O1 K1 60.0(18) 9_556 9_556
K3 V3 K3 V3 0.0 7_666 7_666
K3 V3 K3 K2 -45.56(5) 7_666 1_554
K3 V3 K3 F2 -168.30(13) 7_666 .
K3 V3 K3 F2 20.4(2) 7_666 6_556
K3 V3 K3 F4 -98.55(11) 7_666 .
K3 V3 K3 F4 111.95(11) 7_666 6_556
K3 V3 K3 F6 0.0 7_666 .
K3 V3 K3 F7 112.57(18) 7_666 .
K3 V3 K3 F7 -27.42(9) 7_666 6_556
K3 V3 K3 F8 -111.78(16) 7_666 10
K3 V3 K3 F8 28.08(8) 7_666 8_556
K3 V3 F6 K3 180.0 . 7_666
K3 V3 F6 K3 180.0 7_666 .
K3 V3 F6 K4 -90.00(4) . 7_667
K3 V3 F6 K4 90.00(3) . 1_554
K3 V3 F6 K4 90.00(4) 7_666 7_667
K3 V3 F6 K4 -90.00(4) 7_666 1_554
K3 V3 F7 K2 -105.4(3) . .
K3 V3 F7 K2 163.51(19) 7_666 .
K3 V3 F7 K3 -91.05(14) 7_666 .
K3 V3 F7 K4 10.35(17) 7_666 7_667
K3 V3 F7 K4 101.40(17) . 7_667
K3 V3 O3 K4 -90.28(19) 7_666 .
K3 V3 O3 K4 90.3(2) . .
K3 V3 O3 K5 -40.0(3) . .
K3 V3 O3 K5 40.0(3) 7_666 2_665
K3 V3 O3 K5 -139.42(9) . 2_665
K3 V3 O3 K5 139.42(9) 7_666 .
K4 V2 F3 V1 -55.1(15) . .
K4 V2 F3 V1 55.2(15) 3_565 .
K4 V2 F3 K1 -124.85(10) 3_565 9_557
K4 V2 F3 K1 124.86(10) . 9_557
K4 V2 F3 K2 37.47(19) . .
K4 V2 F3 K2 -37.5(2) 3_565 9_557
K4 V2 F3 K2 147.76(7) 3_565 .
K4 V2 F3 K2 -147.76(7) . 9_557
K4 V2 F3 K5 -55.15(10) . .
K4 V2 F3 K5 55.15(10) 3_565 .
K4 V2 F5 K2 172.14(9) . 9_557
K4 V2 F5 K2 -114.8(2) 3_565 9_557
K4 V2 F5 K4 -73.06(19) . 3_565
K4 V2 F5 K5 136.2(3) 3_565 .
K4 V2 F5 K5 63.16(17) . .
K4 V2 O2 K4 -110.2(4) 3_565 .
K4 V2 O2 K4 110.2(4) . 3_565
K4 V2 O2 K5 -124.9(10) . 1_556
K4 V2 O2 K5 124.9(10) 3_565 1_556
K4 V3 K3 V3 -61.22(4) 7_667 7_666
K4 V3 K3 V3 60.48(4) 1_554 7_666
K4 V3 K3 K2 -106.78(5) 7_667 1_554
K4 V3 K3 K2 14.92(4) 1_554 1_554
K4 V3 K3 F2 80.8(2) 1_554 6_556
K4 V3 K3 F2 -40.9(2) 7_667 6_556
K4 V3 K3 F2 -107.82(13) 1_554 .
K4 V3 K3 F2 130.48(13) 7_667 .
K4 V3 K3 F4 -38.07(11) 1_554 .
K4 V3 K3 F4 -159.77(11) 7_667 .
K4 V3 K3 F4 172.43(11) 1_554 6_556
K4 V3 K3 F4 50.73(11) 7_667 6_556
K4 V3 K3 F6 60.48(4) 1_554 .
K4 V3 K3 F6 -61.22(4) 7_667 .
K4 V3 K3 F7 173.05(18) 1_554 .
K4 V3 K3 F7 -88.64(9) 7_667 6_556
K4 V3 K3 F7 33.06(9) 1_554 6_556
K4 V3 K3 F7 51.35(17) 7_667 .
K4 V3 K3 F8 -33.14(8) 7_667 8_556
K4 V3 K3 F8 -51.30(16) 1_554 10
K4 V3 K3 F8 -173.00(16) 7_667 10
K4 V3 K3 F8 88.56(9) 1_554 8_556
K4 V3 F6 K3 90.00(3) 7_667 .
K4 V3 F6 K3 90.00(3) 1_554 7_666
K4 V3 F6 K3 -90.00(4) 7_667 7_666
K4 V3 F6 K3 -90.00(4) 1_554 .
K4 V3 F6 K4 180.0 7_667 1_554
K4 V3 F6 K4 180.0 1_554 7_667
K4 V3 F7 K2 -113.0(2) 1_554 .
K4 V3 F7 K2 153.2(3) 7_667 .
K4 V3 F7 K3 -7.53(19) 1_554 .
K4 V3 F7 K3 -101.40(17) 7_667 .
K4 V3 F7 K4 93.87(12) 1_554 7_667
K4 V3 O3 K4 180.000(2) 1_554 .
K4 V3 O3 K4 0.000(6) 7_667 .
K4 V3 O3 K5 49.71(14) 1_554 .
K4 V3 O3 K5 -130.29(14) 7_667 .
K4 V3 O3 K5 130.29(14) 7_667 2_665
K4 V3 O3 K5 -49.71(14) 1_554 2_665
K5 V1 F1 K1 90.15(17) . 9_557
K5 V1 F1 K1 -137.7(4) . .
K5 V1 F1 K2 -3.1(3) . .
K5 V1 F2 K2 111.4(2) . .
K5 V1 F2 K3 -152.0(4) . .
K5 V1 F3 V2 0.000(14) . .
K5 V1 F3 K1 180.0 . 9_557
K5 V1 F3 K2 -92.69(11) . .
K5 V1 F3 K2 92.69(11) . 9_557
K5 V1 O1 K1 -0.006(16) . 9_556
K5 V2 F3 V1 0.000(13) . .
K5 V2 F3 K1 180.0 . 9_557
K5 V2 F3 K2 92.62(11) . .
K5 V2 F3 K2 -92.62(11) . 9_557
K5 V2 F5 K2 109.0(2) . 9_557
K5 V2 F5 K4 -136.2(3) . 3_565
K5 V2 O2 K4 55.09(19) . 3_565
K5 V2 O2 K4 -55.09(19) . .
K5 V2 O2 K5 179.999(7) . 1_556
K5 V3 K3 V3 97.70(10) 2_665 7_666
K5 V3 K3 V3 146.00(6) . 7_666
K5 V3 K3 K2 52.14(10) 2_665 1_554
K5 V3 K3 K2 100.44(4) . 1_554
K5 V3 K3 F2 -70.60(15) 2_665 .
K5 V3 K3 F2 166.4(2) . 6_556
K5 V3 K3 F2 -22.30(13) . .
K5 V3 K3 F2 118.1(2) 2_665 6_556
K5 V3 K3 F4 -102.05(11) . 6_556
K5 V3 K3 F4 -0.85(14) 2_665 .
K5 V3 K3 F4 47.45(11) . .
K5 V3 K3 F4 -150.36(13) 2_665 6_556
K5 V3 K3 F6 146.00(6) . .
K5 V3 K3 F6 97.70(10) 2_665 .
K5 V3 K3 F7 70.28(13) 2_665 6_556
K5 V3 K3 F7 -101.43(18) . .
K5 V3 K3 F7 -149.7(2) 2_665 .
K5 V3 K3 F7 118.58(9) . 6_556
K5 V3 K3 F8 174.09(9) . 8_556
K5 V3 K3 F8 -14.09(17) 2_665 10
K5 V3 K3 F8 125.78(12) 2_665 8_556
K5 V3 K3 F8 34.22(16) . 10
K5 V3 F6 K3 40.49(6) 2_665 7_666
K5 V3 F6 K3 139.51(6) . 7_666
K5 V3 F6 K3 -139.51(6) 2_665 .
K5 V3 F6 K3 -40.49(6) . .
K5 V3 F6 K4 130.49(6) 2_665 7_667
K5 V3 F6 K4 49.51(6) . 1_554
K5 V3 F6 K4 -49.51(6) 2_665 1_554
K5 V3 F6 K4 -130.49(6) . 7_667
K5 V3 F7 K2 33.0(5) 2_665 .
K5 V3 F7 K2 -32.1(3) . .
K5 V3 F7 K3 138.4(2) 2_665 .
K5 V3 F7 K3 73.29(12) . .
K5 V3 F7 K4 -120.2(3) 2_665 7_667
K5 V3 F7 K4 174.69(11) . 7_667
K5 V3 O3 K4 130.29(14) . .
K5 V3 O3 K4 -130.29(14) 2_665 .
K5 V3 O3 K5 -99.4(3) . 2_665
K5 V3 O3 K5 99.4(3) 2_665 .
F1 V1 F1 K1 95.0(5) 10 .
F1 V1 F1 K1 -37.2(3) 10 9_557
F1 V1 F1 K2 -130.46(14) 10 .
F1 V1 F2 K2 57.1(8) 10 .
F1 V1 F2 K2 -27.6(2) . .
F1 V1 F2 K3 69.1(3) . .
F1 V1 F2 K3 153.8(6) 10 .
F1 V1 F2 K5 -139.0(2) . .
F1 V1 F2 K5 -54.3(8) 10 .
F1 V1 F3 V2 -134.1(14) 10 .
F1 V1 F3 V2 134.0(14) . .
F1 V1 F3 K1 -45.98(17) . 9_557
F1 V1 F3 K1 45.97(17) 10 9_557
F1 V1 F3 K2 -133.3(2) . 9_557
F1 V1 F3 K2 133.3(2) 10 .
F1 V1 F3 K2 41.34(19) . .
F1 V1 F3 K2 -41.34(19) 10 9_557
F1 V1 F3 K5 134.03(17) . .
F1 V1 F3 K5 -134.03(17) 10 .
F1 V1 O1 K1 -134.1(18) . 9_556
F1 V1 O1 K1 134.1(18) 10 9_556
F1 K1 F1 V1 -161.3(4) 8_557 .
F1 K1 F1 V1 -169.4(4) 6_557 .
F1 K1 F1 V1 -109.0(8) 11 .
F1 K1 F1 K1 -38.60(19) 6_557 9_557
F1 K1 F1 K1 -30.6(3) 8_557 9_557
F1 K1 F1 K1 21.8(8) 11 9_557
F1 K1 F1 K2 114.3(7) 11 .
F1 K1 F1 K2 53.95(13) 6_557 .
F1 K1 F1 K2 62.0(2) 8_557 .
F1 K2 F1 V1 147.1(4) 6_557 .
F1 K2 F1 K1 -58.67(15) 6_557 .
F1 K2 F1 K1 46.88(15) 6_557 9_557
F1 K2 F2 V1 22.15(19) . .
F1 K2 F2 V1 13.8(2) 6_557 .
F1 K2 F2 K3 -107.0(2) . .
F1 K2 F2 K3 -115.35(16) 6_557 .
F1 K2 F2 K5 123.93(16) 6_557 .
F1 K2 F2 K5 132.3(2) . .
F1 K2 F3 V1 -32.61(18) . .
F1 K2 F3 V1 -88.54(19) 6_557 .
F1 K2 F3 V2 158.9(3) . .
F1 K2 F3 V2 103.0(2) 6_557 .
F1 K2 F3 K1 64.41(18) . 9_557
F1 K2 F3 K1 8.48(16) 6_557 9_557
F1 K2 F3 K5 -172.79(17) 6_557 .
F1 K2 F3 K5 -116.9(2) . .
F1 K2 F7 V3 90.8(3) . .
F1 K2 F7 V3 153.6(4) 6_557 .
F1 K2 F7 K3 44.4(5) 6_557 .
F1 K2 F7 K3 -18.41(17) . .
F1 K2 F7 K4 -118.25(15) . 7_667
F1 K2 F7 K4 -55.4(5) 6_557 7_667
F1D K5 F2 V1 -139.2(11) . .
F1D K5 F2 K2 113.9(11) . .
F1D K5 F2 K3 15.8(12) . .
F1D K5 F2D K5 53.0(14) . 3_565
F1D K5 F2D K5 -53.0(14) . 2_665
F1D K5 F5 V2 -131.4(8) . .
F1D K5 F5 K2 124.2(8) . 9_557
F1D K5 F5 K4 0.7(9) . 3_565
F1D K5 F8 V3 -90.8(11) . 3_565
F1D K5 F8 K3 156.0(11) . 9_556
F1D K5 F8 K4 35.5(11) . 3_564
F1D K5 O3 V3 -87.2(12) . .
F1D K5 O3 K4 118.0(12) . .
F1D K5 O3 K5 12.9(11) . 2_665
F2 V1 F1 K1 123.6(2) . 9_557
F2 V1 F1 K1 47.1(8) 10 9_557
F2 V1 F1 K1 179.3(6) 10 .
F2 V1 F1 K1 -104.2(4) . .
F2 V1 F1 K2 30.4(2) . .
F2 V1 F1 K2 -46.2(8) 10 .
F2 V1 F2 K2 133.65(13) 10 .
F2 V1 F2 K3 -129.7(2) 10 .
F2 V1 F2 K5 22.3(3) 10 .
F2 V1 F3 V2 -44.6(14) 10 .
F2 V1 F3 V2 44.5(14) . .
F2 V1 F3 K1 135.44(18) 10 9_557
F2 V1 F3 K1 -135.45(18) . 9_557
F2 V1 F3 K2 -137.2(2) 10 .
F2 V1 F3 K2 48.1(2) 10 9_557
F2 V1 F3 K2 137.2(2) . 9_557
F2 V1 F3 K2 -48.1(2) . .
F2 V1 F3 K5 -44.56(18) 10 .
F2 V1 F3 K5 44.55(18) . .
F2 V1 O1 K1 44.6(19) 10 9_556
F2 V1 O1 K1 -44.5(19) . 9_556
F2 K2 F1 V1 154.9(2) 6_557 .
F2 K2 F1 V1 -23.5(2) . .
F2 K2 F1 K1 -123.72(19) . 9_557
F2 K2 F1 K1 130.7(2) . .
F2 K2 F1 K1 -50.9(2) 6_557 .
F2 K2 F1 K1 54.67(15) 6_557 9_557
F2 K2 F2 V1 17.58(18) 6_557 .
F2 K2 F2 K3 -111.56(13) 6_557 .
F2 K2 F2 K5 127.72(14) 6_557 .
F2 K2 F3 V1 -123.73(18) 6_557 .
F2 K2 F3 V1 36.48(18) . .
F2 K2 F3 V2 67.8(2) 6_557 .
F2 K2 F3 V2 -132.0(3) . .
F2 K2 F3 K1 133.5(2) . 9_557
F2 K2 F3 K1 -26.7(2) 6_557 9_557
F2 K2 F3 K5 152.03(13) 6_557 .
F2 K2 F3 K5 -47.76(16) . .
F2 K2 F7 V3 -122.6(3) 6_557 .
F2 K2 F7 V3 67.0(3) . .
F2 K2 F7 K3 -42.15(13) . .
F2 K2 F7 K3 128.22(13) 6_557 .
F2 K2 F7 K4 28.4(2) 6_557 7_667
F2 K2 F7 K4 -141.99(17) . 7_667
F2 K3 F2 V1 -2.8(3) 6_556 .
F2 K3 F2 K2 99.88(12) 6_556 .
F2 K3 F2 K5 -151.3(2) 6_556 .
F2 K3 F4 V2 -150.3(3) 6_556 1_554
F2 K3 F4 V2 68.9(3) . 1_554
F2 K3 F4 K1 -84.93(19) . 9_556
F2 K3 F4 K1 55.82(19) 6_556 9_556
F2 K3 F4 K2 -36.99(15) 6_556 1_554
F2 K3 F4 K2 -177.74(18) . 1_554
F2 K3 F6 V3 12.27(13) 6_556 7_666
F2 K3 F6 V3 12.27(13) . .
F2 K3 F6 V3 -167.73(13) . 7_666
F2 K3 F6 V3 -167.73(13) 6_556 .
F2 K3 F6 K4 -78.32(13) . 1_554
F2 K3 F6 K4 101.68(13) 6_556 1_554
F2 K3 F6 K4 101.68(13) . 7_667
F2 K3 F6 K4 -78.32(13) 6_556 7_667
F2 K3 F7 V3 124.4(2) 6_556 .
F2 K3 F7 V3 -92.9(2) . .
F2 K3 F7 K2 48.12(15) . .
F2 K3 F7 K2 -94.5(2) 6_556 .
F2 K3 F7 K4 162.99(16) . 7_667
F2 K3 F7 K4 20.3(2) 6_556 7_667
F2 K5 F1D K5 -87(2) . 2_665
F2 K5 F1D K5 -167.7(5) 10 2_665
F2 K5 F1D K5 87(2) 10 3_565
F2 K5 F1D K5 167.7(5) . 3_565
F2 K5 F2 V1 -17.9(3) 10 .
F2 K5 F2 K2 -124.84(11) 10 .
F2 K5 F2 K3 137.05(16) 10 .
F2 K5 F2D K5 169.2(8) . 3_565
F2 K5 F2D K5 -169.2(8) 10 2_665
F2 K5 F2D K5 63(4) . 2_665
F2 K5 F2D K5 -63(4) 10 3_565
F2 K5 F3 V1 36.99(15) 10 .
F2 K5 F3 V1 -36.99(15) . .
F2 K5 F3 V2 -143.01(15) 10 .
F2 K5 F3 V2 143.01(15) . .
F2 K5 F3 K2 126.7(2) 10 .
F2 K5 F3 K2 52.67(15) . .
F2 K5 F3 K2 -126.7(2) . 9_557
F2 K5 F3 K2 -52.67(15) 10 9_557
F2 K5 F5 V2 43.9(2) . .
F2 K5 F5 V2 93.2(2) 10 .
F2 K5 F5 K2 -11.19(14) 10 9_557
F2 K5 F5 K2 -60.47(16) . 9_557
F2 K5 F5 K4 176.05(19) . 3_565
F2 K5 F5 K4 -134.7(2) 10 3_565
F2 K5 F8 V3 106.2(2) 10 3_565
F2 K5 F8 V3 135.66(19) . 3_565
F2 K5 F8 K3 22.39(19) . 9_556
F2 K5 F8 K3 -7.07(15) 10 9_556
F2 K5 F8 K4 -127.5(2) 10 3_564
F2 K5 F8 K4 -98.0(2) . 3_564
F2 K5 O3 V3 64.4(4) 10 .
F2 K5 O3 V3 50.2(2) . .
F2 K5 O3 K4 -90.3(3) 10 .
F2 K5 O3 K4 -104.47(18) . .
F2 K5 O3 K5 150.35(17) . 2_665
F2 K5 O3 K5 164.53(18) 10 2_665
F2D K5 F1D K5 -52.8(12) . 3_565
F2D K5 F1D K5 52.8(12) . 2_665
F2D K5 F2 V1 132(2) . .
F2D K5 F2 K2 25(3) . .
F2D K5 F2 K3 -73(2) . .
F2D K5 F3 V1 180.0 . .
F2D K5 F3 V2 0.0 . .
F2D K5 F3 K2 -90.34(11) . .
F2D K5 F3 K2 90.34(11) . 9_557
F2D K5 F5 V2 -104.9(7) . .
F2D K5 F5 K2 150.7(7) . 9_557
F2D K5 F5 K4 27.2(7) . 3_565
F2D K5 F8 V3 -45.6(13) . 3_565
F2D K5 F8 K3 -158.8(13) . 9_556
F2D K5 F8 K4 80.7(13) . 3_564
F2D K5 O3 V3 -140.2(16) . .
F2D K5 O3 K4 65.1(15) . .
F2D K5 O3 K5 -40.1(16) . 2_665
F3 V1 F1 K1 175.1(5) . .
F3 V1 F1 K1 42.87(16) . 9_557
F3 V1 F1 K2 -50.41(19) . .
F3 V1 F2 K2 52.84(17) . .
F3 V1 F2 K3 149.5(3) . .
F3 V1 F2 K5 -58.51(18) . .
F3 V2 F5 K2 51.37(16) . 9_557
F3 V2 F5 K4 166.2(2) . 3_565
F3 V2 F5 K5 -57.61(18) . .
F3 K1 F1 V1 147.1(4) 8_557 .
F3 K1 F1 K1 -82.1(2) 8_557 9_557
F3 K1 F1 K2 10.43(19) 8_557 .
F3 K2 F1 V1 -163.6(3) 8_557 .
F3 K2 F1 V1 42.3(2) . .
F3 K2 F1 K1 -57.86(16) . 9_557
F3 K2 F1 K1 96.22(14) 8_557 9_557
F3 K2 F1 K1 -9.33(17) 8_557 .
F3 K2 F1 K1 -163.4(3) . .
F3 K2 F2 V1 -44.5(2) . .
F3 K2 F2 V1 68.4(3) 8_557 .
F3 K2 F2 K3 -60.8(2) 8_557 .
F3 K2 F2 K3 -173.7(3) . .
F3 K2 F2 K5 65.60(19) . .
F3 K2 F2 K5 178.53(15) 8_557 .
F3 K2 F3 V1 -64.25(15) 8_557 .
F3 K2 F3 V2 127.31(19) 8_557 .
F3 K2 F3 K1 32.77(9) 8_557 9_557
F3 K2 F3 K5 -148.49(16) 8_557 .
F3 K2 F7 V3 36.2(3) . .
F3 K2 F7 V3 -179.5(3) 8_557 .
F3 K2 F7 K3 -72.99(16) . .
F3 K2 F7 K3 71.35(16) 8_557 .
F3 K2 F7 K4 -172.83(15) . 7_667
F3 K2 F7 K4 -28.49(19) 8_557 7_667
F3 K5 F2 V1 46.04(17) . .
F3 K5 F2 K2 -60.85(15) . .
F3 K5 F2 K3 -159.0(3) . .
F3 K5 F2D K5 127.0(14) . 2_665
F3 K5 F2D K5 -127.0(14) . 3_565
F3 K5 F5 V2 44.12(16) . .
F3 K5 F5 K2 -60.28(13) . 9_557
F3 K5 F5 K4 176.2(3) . 3_565
F3 K5 F8 V3 83.6(2) . 3_565
F3 K5 F8 K3 -29.68(18) . 9_556
F3 K5 F8 K4 -150.12(17) . 3_564
F3 K5 O3 V3 98.5(2) . .
F3 K5 O3 K4 -56.27(18) . .
F3 K5 O3 K5 -161.45(14) . 2_665
F4 V2 F3 V1 134.2(14) 10_556 .
F4 V2 F3 V1 -134.2(14) 1_556 .
F4 V2 F3 K1 45.81(14) 1_556 9_557
F4 V2 F3 K1 -45.81(14) 10_556 9_557
F4 V2 F3 K2 -133.19(18) 10_556 .
F4 V2 F3 K2 -41.57(16) 1_556 .
F4 V2 F3 K2 133.19(18) 1_556 9_557
F4 V2 F3 K2 41.57(16) 10_556 9_557
F4 V2 F3 K5 134.19(14) 10_556 .
F4 V2 F3 K5 -134.19(14) 1_556 .
F4 V2 F5 K2 -30.12(18) 10_556 9_557
F4 V2 F5 K2 54.9(8) 1_556 9_557
F4 V2 F5 K4 84.7(2) 10_556 3_565
F4 V2 F5 K4 169.7(6) 1_556 3_565
F4 V2 F5 K5 -139.1(2) 10_556 .
F4 V2 F5 K5 -54.0(8) 1_556 .
F4 V2 O2 K4 79.1(3) 1_556 .
F4 V2 O2 K4 -170.7(2) 1_556 3_565
F4 V2 O2 K4 170.7(2) 10_556 .
F4 V2 O2 K4 -79.1(3) 10_556 3_565
F4 V2 O2 K5 45.8(9) 10_556 1_556
F4 V2 O2 K5 -45.8(9) 1_556 1_556
F4 K1 F1 V1 100.4(4) 8_556 .
F4 K1 F1 V1 95.6(4) 6_556 .
F4 K1 F1 K1 -128.83(17) 8_556 9_557
F4 K1 F1 K1 -133.59(19) 6_556 9_557
F4 K1 F1 K2 -41.04(13) 6_556 .
F4 K1 F1 K2 -36.3(3) 8_556 .
F4 K2 F1 V1 81.6(2) 1_556 .
F4 K2 F1 V1 -111.8(3) 6_556 .
F4 K2 F1 K1 -18.54(12) 1_556 9_557
F4 K2 F1 K1 147.97(15) 6_556 9_557
F4 K2 F1 K1 -124.09(18) 1_556 .
F4 K2 F1 K1 42.42(15) 6_556 .
F4 K2 F2 V1 -55.9(2) 1_556 .
F4 K2 F2 V1 95.3(2) 6_556 .
F4 K2 F2 K3 -33.88(14) 6_556 .
F4 K2 F2 K3 174.97(15) 1_556 .
F4 K2 F2 K5 -154.60(19) 6_556 .
F4 K2 F2 K5 54.24(17) 1_556 .
F4 K2 F3 V1 -158.0(3) 1_556 .
F4 K2 F3 V1 -6.5(2) 6_556 .
F4 K2 F3 V2 -174.93(15) 6_556 .
F4 K2 F3 V2 33.56(16) 1_556 .
F4 K2 F3 K1 -60.97(16) 1_556 9_557
F4 K2 F3 K1 90.54(17) 6_556 9_557
F4 K2 F3 K5 117.8(2) 1_556 .
F4 K2 F3 K5 -90.73(16) 6_556 .
F4 K2 F7 V3 -18.3(3) 1_556 .
F4 K2 F7 V3 146.6(3) 6_556 .
F4 K2 F7 K3 37.38(12) 6_556 .
F4 K2 F7 K3 -127.47(12) 1_556 .
F4 K2 F7 K4 132.69(15) 1_556 7_667
F4 K2 F7 K4 -62.46(14) 6_556 7_667
F4 K3 F2 V1 -67.8(3) 6_556 .
F4 K3 F2 V1 64.4(3) . .
F4 K3 F2 K2 34.83(14) 6_556 .
F4 K3 F2 K2 167.07(17) . .
F4 K3 F2 K5 -84.1(2) . .
F4 K3 F2 K5 143.6(2) 6_556 .
F4 K3 F4 V2 140.6(3) 6_556 1_554
F4 K3 F4 K1 -13.22(12) 6_556 9_556
F4 K3 F4 K2 -106.03(12) 6_556 1_554
F4 K3 F6 V3 98.78(10) . .
F4 K3 F6 V3 -81.22(10) 6_556 .
F4 K3 F6 V3 -81.22(10) . 7_666
F4 K3 F6 V3 98.78(10) 6_556 7_666
F4 K3 F6 K4 -171.81(10) . 7_667
F4 K3 F6 K4 8.19(10) 6_556 7_667
F4 K3 F6 K4 8.19(10) . 1_554
F4 K3 F6 K4 -171.81(10) 6_556 1_554
F4 K3 F7 V3 179.38(18) 6_556 .
F4 K3 F7 V3 -45.5(3) . .
F4 K3 F7 K2 -39.56(14) 6_556 .
F4 K3 F7 K2 95.54(19) . .
F4 K3 F7 K4 75.32(13) 6_556 7_667
F4 K3 F7 K4 -149.58(18) . 7_667
F5 V2 F3 V1 -44.8(14) 10 .
F5 V2 F3 V1 44.9(14) . .
F5 V2 F3 K1 135.17(14) 10 9_557
F5 V2 F3 K1 -135.17(14) . 9_557
F5 V2 F3 K2 47.78(17) 10 .
F5 V2 F3 K2 -47.79(18) . 9_557
F5 V2 F3 K2 -137.45(18) 10 9_557
F5 V2 F3 K2 137.45(18) . .
F5 V2 F3 K5 44.83(14) . .
F5 V2 F3 K5 -44.83(14) 10 .
F5 V2 F5 K2 134.47(11) 10 9_557
F5 V2 F5 K4 -110.73(18) 10 3_565
F5 V2 F5 K5 25.5(3) 10 .
F5 V2 O2 K4 -99.9(2) . .
F5 V2 O2 K4 -10.2(3) 10 .
F5 V2 O2 K4 99.9(2) 10 3_565
F5 V2 O2 K4 10.2(3) . 3_565
F5 V2 O2 K5 -135.2(9) 10 1_556
F5 V2 O2 K5 135.2(9) . 1_556
F5 K2 F1 V1 -128.8(2) 8_557 .
F5 K2 F1 V1 30.9(2) 10 .
F5 K2 F1 K1 -174.84(16) 10 .
F5 K2 F1 K1 25.5(2) 8_557 .
F5 K2 F1 K1 -69.30(13) 10 9_557
F5 K2 F1 K1 131.01(13) 8_557 9_557
F5 K2 F2 V1 -99.2(2) 10 .
F5 K2 F2 V1 126.19(19) 8_557 .
F5 K2 F2 K3 -2.9(2) 8_557 .
F5 K2 F2 K3 131.69(17) 10 .
F5 K2 F2 K5 -123.67(15) 8_557 .
F5 K2 F2 K5 10.97(13) 10 .
F5 K2 F3 V1 1.2(7) 8_557 .
F5 K2 F3 V1 132.7(2) 10 .
F5 K2 F3 V2 -167.3(5) 8_557 .
F5 K2 F3 V2 -35.76(16) 10 .
F5 K2 F3 K1 -130.3(2) 10 9_557
F5 K2 F3 K1 98.2(6) 8_557 9_557
F5 K2 F3 K5 -83.1(6) 8_557 .
F5 K2 F3 K5 48.44(14) 10 .
F5 K2 F7 V3 -158.7(3) 8_557 .
F5 K2 F7 V3 -5.1(3) 10 .
F5 K2 F7 K3 92.16(13) 8_557 .
F5 K2 F7 K3 -114.33(13) 10 .
F5 K2 F7 K4 145.84(15) 10 7_667
F5 K2 F7 K4 -7.68(13) 8_557 7_667
F5 K4 O2 V2 9.1(2) 10 .
F5 K4 O2 V2 87.0(5) 2_665 .
F5 K4 O2 K4 -14.3(5) 2_665 3_565
F5 K4 O2 K4 -92.1(3) 10 3_565
F5 K4 O2 K5 166.2(3) 10 1_556
F5 K4 O2 K5 -116.0(3) 2_665 1_556
F5 K4 O3 V3 -100.09(13) 10 .
F5 K4 O3 V3 100.09(13) 2_665 .
F5 K4 O3 K5 -29.25(13) 2_665 2_665
F5 K4 O3 K5 130.6(2) 10 2_665
F5 K4 O3 K5 29.25(13) 10 .
F5 K4 O3 K5 -130.6(2) 2_665 .
F5 K5 F1D K5 86.8(7) . 2_665
F5 K5 F1D K5 -18.8(17) . 3_565
F5 K5 F1D K5 18.8(17) 10 2_665
F5 K5 F1D K5 -86.8(7) 10 3_565
F5 K5 F2 V1 46.2(2) . .
F5 K5 F2 V1 95.5(2) 10 .
F5 K5 F2 K2 -11.39(13) 10 .
F5 K5 F2 K2 -60.67(16) . .
F5 K5 F2 K3 -109.5(2) 10 .
F5 K5 F2 K3 -158.8(2) . .
F5 K5 F2D K5 99.2(13) 10 2_665
F5 K5 F2D K5 154.7(15) . 2_665
F5 K5 F2D K5 -99.2(13) . 3_565
F5 K5 F2D K5 -154.7(15) 10 3_565
F5 K5 F3 V1 143.25(13) . .
F5 K5 F3 V1 -143.25(13) 10 .
F5 K5 F3 V2 -36.75(13) . .
F5 K5 F3 V2 36.75(13) 10 .
F5 K5 F3 K2 53.59(14) . 9_557
F5 K5 F3 K2 -53.59(14) 10 .
F5 K5 F3 K2 -127.08(19) . .
F5 K5 F3 K2 127.08(19) 10 9_557
F5 K5 F5 V2 -20.2(2) 10 .
F5 K5 F5 K2 -124.64(9) 10 9_557
F5 K5 F5 K4 111.88(15) 10 3_565
F5 K5 F8 V3 34.6(2) . 3_565
F5 K5 F8 V3 44.7(4) 10 3_565
F5 K5 F8 K3 -68.6(3) 10 9_556
F5 K5 F8 K3 -78.70(17) . 9_556
F5 K5 F8 K4 160.87(18) . 3_564
F5 K5 F8 K4 171.0(2) 10 3_564
F5 K5 O3 V3 124.7(3) 10 .
F5 K5 O3 V3 149.3(2) . .
F5 K5 O3 K4 -5.4(2) . .
F5 K5 O3 K4 -29.99(15) 10 .
F5 K5 O3 K5 -110.60(16) . 2_665
F5 K5 O3 K5 -135.2(2) 10 2_665
F6 V3 K3 V3 0.0 . 7_666
F6 V3 K3 K2 -45.56(5) . 1_554
F6 V3 K3 F2 -168.30(13) . .
F6 V3 K3 F2 20.4(2) . 6_556
F6 V3 K3 F4 111.95(11) . 6_556
F6 V3 K3 F4 -98.55(11) . .
F6 V3 K3 F7 -27.42(9) . 6_556
F6 V3 K3 F7 112.57(18) . .
F6 V3 K3 F8 -111.78(16) . 10
F6 V3 K3 F8 28.08(8) . 8_556
F6 V3 F7 K2 -155.2(3) . .
F6 V3 F7 K3 -49.75(11) . .
F6 V3 F7 K4 51.65(10) . 7_667
F6 K3 F2 V1 177.2(3) . .
F6 K3 F2 K2 -80.12(12) . .
F6 K3 F2 K5 28.7(2) . .
F6 K3 F4 V2 -39.4(3) . 1_554
F6 K3 F4 K1 166.77(12) . 9_556
F6 K3 F4 K2 73.97(12) . 1_554
F6 K3 F7 V3 41.66(11) . .
F6 K3 F7 K2 -177.27(16) . .
F6 K3 F7 K4 -62.40(8) . 7_667
F6 K4 O2 V2 -102.4(3) 1_556 .
F6 K4 O2 K4 156.34(18) 1_556 3_565
F6 K4 O2 K5 54.7(2) 1_556 1_556
F6 K4 O3 V3 0.000(5) 1_556 .
F6 K4 O3 K5 -129.34(13) 1_556 2_665
F6 K4 O3 K5 129.34(13) 1_556 .
F7 V3 K3 V3 -112.57(18) . 7_666
F7 V3 K3 V3 -52.99(13) 12_665 7_666
F7 V3 K3 K2 -98.55(14) 12_665 1_554
F7 V3 K3 K2 -158.13(18) . 1_554
F7 V3 K3 F2 138.71(19) 12_665 .
F7 V3 K3 F2 79.1(2) . .
F7 V3 K3 F2 -92.2(3) . 6_556
F7 V3 K3 F2 -32.6(3) 12_665 6_556
F7 V3 K3 F4 58.96(17) 12_665 6_556
F7 V3 K3 F4 -151.54(16) 12_665 .
F7 V3 K3 F4 148.9(2) . .
F7 V3 K3 F4 -0.62(19) . 6_556
F7 V3 K3 F6 -52.99(13) 12_665 .
F7 V3 K3 F6 -112.57(18) . .
F7 V3 K3 F7 -139.99(14) . 6_556
F7 V3 K3 F7 -80.41(17) 12_665 6_556
F7 V3 K3 F7 59.6(2) 12_665 .
F7 V3 K3 F8 -164.8(2) 12_665 10
F7 V3 K3 F8 -84.49(19) . 8_556
F7 V3 K3 F8 135.6(2) . 10
F7 V3 K3 F8 -24.91(16) 12_665 8_556
F7 V3 F6 K3 -44.53(12) 12_665 7_666
F7 V3 F6 K3 135.47(12) 12_665 .
F7 V3 F6 K3 44.53(12) . .
F7 V3 F6 K3 -135.47(12) . 7_666
F7 V3 F6 K4 134.53(12) . 1_554
F7 V3 F6 K4 -134.53(12) 12_665 1_554
F7 V3 F6 K4 -45.47(12) . 7_667
F7 V3 F6 K4 45.47(12) 12_665 7_667
F7 V3 F7 K2 123.1(2) 12_665 .
F7 V3 F7 K3 -131.45(10) 12_665 .
F7 V3 F7 K4 -30.1(2) 12_665 7_667
F7 V3 O3 K4 45.51(13) . .
F7 V3 O3 K4 -45.51(13) 12_665 .
F7 V3 O3 K5 -84.8(2) . .
F7 V3 O3 K5 175.80(16) . 2_665
F7 V3 O3 K5 84.8(2) 12_665 2_665
F7 V3 O3 K5 -175.80(16) 12_665 .
F7 K2 F1 V1 74.8(5) 6_557 .
F7 K2 F1 V1 -52.2(3) . .
F7 K2 F1 K1 102.12(18) . .
F7 K2 F1 K1 -130.9(4) 6_557 .
F7 K2 F1 K1 -152.34(12) . 9_557
F7 K2 F1 K1 -25.4(5) 6_557 9_557
F7 K2 F2 V1 -134.6(2) 6_557 .
F7 K2 F2 V1 174.6(2) . .
F7 K2 F2 K3 45.46(14) . .
F7 K2 F2 K3 96.27(17) 6_557 .
F7 K2 F2 K5 -24.5(2) 6_557 .
F7 K2 F2 K5 -75.26(15) . .
F7 K2 F3 V1 157.92(15) 6_557 .
F7 K2 F3 V1 75.12(19) . .
F7 K2 F3 V2 -10.5(2) 6_557 .
F7 K2 F3 V2 -93.32(18) . .
F7 K2 F3 K1 -105.05(15) 6_557 9_557
F7 K2 F3 K1 172.15(13) . 9_557
F7 K2 F3 K5 -9.12(17) . .
F7 K2 F3 K5 73.68(16) 6_557 .
F7 K2 F7 V3 -74.4(3) 6_557 .
F7 K2 F7 K3 176.5(2) 6_557 .
F7 K2 F7 K4 76.63(14) 6_557 7_667
F7 K3 F2 V1 118.8(3) 6_556 .
F7 K3 F2 V1 -145.1(3) . .
F7 K3 F2 K2 -42.42(12) . .
F7 K3 F2 K2 -138.57(15) 6_556 .
F7 K3 F2 K5 66.4(2) . .
F7 K3 F2 K5 -29.8(3) 6_556 .
F7 K3 F4 V2 22.7(4) . 1_554
F7 K3 F4 V2 -75.9(3) 6_556 1_554
F7 K3 F4 K1 130.24(19) 6_556 9_556
F7 K3 F4 K1 -131.13(19) . 9_556
F7 K3 F4 K2 37.43(13) 6_556 1_554
F7 K3 F4 K2 136.06(15) . 1_554
F7 K3 F6 V3 -34.92(12) . .
F7 K3 F6 V3 145.08(12) . 7_666
F7 K3 F6 V3 -34.92(12) 6_556 7_666
F7 K3 F6 V3 145.08(12) 6_556 .
F7 K3 F6 K4 54.49(11) 6_556 1_554
F7 K3 F6 K4 54.49(11) . 7_667
F7 K3 F6 K4 -125.51(11) . 1_554
F7 K3 F6 K4 -125.51(11) 6_556 7_667
F7 K3 F7 V3 41.66(11) 6_556 .
F7 K3 F7 K2 -177.27(16) 6_556 .
F7 K3 F7 K4 -62.40(8) 6_556 7_667
F7 K4 O2 V2 -65.3(5) 7_667 .
F7 K4 O2 V2 -51.5(3) 6_557 .
F7 K4 O2 K4 -166.61(15) 7_667 3_565
F7 K4 O2 K4 -152.8(2) 6_557 3_565
F7 K4 O2 K5 105.5(2) 6_557 1_556
F7 K4 O2 K5 91.7(3) 7_667 1_556
F7 K4 O3 V3 27.6(3) 7_667 .
F7 K4 O3 V3 -27.6(3) 6_557 .
F7 K4 O3 K5 -101.71(14) 7_667 2_665
F7 K4 O3 K5 156.97(16) 7_667 .
F7 K4 O3 K5 -156.97(16) 6_557 2_665
F7 K4 O3 K5 101.71(14) 6_557 .
F8 V3 K3 V3 111.78(16) 10 7_666
F8 V3 K3 V3 54.85(15) 2_665 7_666
F8 V3 K3 K2 9.29(16) 2_665 1_554
F8 V3 K3 K2 66.22(16) 10 1_554
F8 V3 K3 F2 -56.5(2) 10 .
F8 V3 K3 F2 -113.4(2) 2_665 .
F8 V3 K3 F2 132.1(3) 10 6_556
F8 V3 K3 F2 75.2(3) 2_665 6_556
F8 V3 K3 F4 -136.27(19) 10 6_556
F8 V3 K3 F4 166.80(18) 2_665 6_556
F8 V3 K3 F4 13.24(19) 10 .
F8 V3 K3 F4 -43.69(19) 2_665 .
F8 V3 K3 F6 54.85(15) 2_665 .
F8 V3 K3 F6 111.78(16) 10 .
F8 V3 K3 F7 -135.6(2) 10 .
F8 V3 K3 F7 167.4(2) 2_665 .
F8 V3 K3 F7 84.37(18) 10 6_556
F8 V3 K3 F7 27.43(17) 2_665 6_556
F8 V3 K3 F8 82.94(18) 2_665 8_556
F8 V3 K3 F8 139.87(14) 10 8_556
F8 V3 K3 F8 -56.9(2) 2_665 10
F8 V3 F6 K3 46.19(13) 2_665 7_666
F8 V3 F6 K3 -133.81(13) 2_665 .
F8 V3 F6 K3 133.81(13) 10 7_666
F8 V3 F6 K3 -46.19(13) 10 .
F8 V3 F6 K4 136.19(13) 2_665 7_667
F8 V3 F6 K4 43.81(13) 10 1_554
F8 V3 F6 K4 -43.81(13) 2_665 1_554
F8 V3 F6 K4 -136.19(13) 10 7_667
F8 V3 F7 K2 -149.2(6) 2_665 .
F8 V3 F7 K2 -72.9(3) 10 .
F8 V3 F7 K3 -43.8(7) 2_665 .
F8 V3 F7 K3 32.58(17) 10 .
F8 V3 F7 K4 57.6(7) 2_665 7_667
F8 V3 F7 K4 133.98(16) 10 7_667
F8 V3 O3 K4 136.23(13) 10 .
F8 V3 O3 K4 -136.23(13) 2_665 .
F8 V3 O3 K5 -93.48(17) 10 2_665
F8 V3 O3 K5 -5.9(2) 2_665 2_665
F8 V3 O3 K5 5.9(2) 10 .
F8 V3 O3 K5 93.48(17) 2_665 .
F8 K3 F2 V1 -134.9(3) 8_556 .
F8 K3 F2 V1 156.1(4) 10 .
F8 K3 F2 K2 -101.21(16) 10 .
F8 K3 F2 K2 -32.2(4) 8_556 .
F8 K3 F2 K5 7.60(17) 10 .
F8 K3 F2 K5 76.6(4) 8_556 .
F8 K3 F4 V2 6.3(3) 10 1_554
F8 K3 F4 V2 -101.0(3) 8_556 1_554
F8 K3 F4 K1 105.15(19) 8_556 9_556
F8 K3 F4 K1 -147.55(18) 10 9_556
F8 K3 F4 K2 12.3(2) 8_556 1_554
F8 K3 F4 K2 119.64(13) 10 1_554
F8 K3 F6 V3 35.73(10) 8_556 7_666
F8 K3 F6 V3 -144.27(10) 10 7_666
F8 K3 F6 V3 -144.27(10) 8_556 .
F8 K3 F6 V3 35.73(10) 10 .
F8 K3 F6 K4 125.14(10) 10 7_667
F8 K3 F6 K4 -54.86(10) 10 1_554
F8 K3 F6 K4 125.14(10) 8_556 1_554
F8 K3 F6 K4 -54.86(10) 8_556 7_667
F8 K3 F7 V3 -25.42(14) 10 .
F8 K3 F7 V3 91.46(17) 8_556 .
F8 K3 F7 K2 -127.47(13) 8_556 .
F8 K3 F7 K2 115.65(16) 10 .
F8 K3 F7 K4 -12.60(11) 8_556 7_667
F8 K3 F7 K4 -129.48(15) 10 7_667
F8 K4 O2 V2 -128.8(4) 10_556 .
F8 K4 O2 V2 -155.7(3) 2_666 .
F8 K4 O2 K4 103.1(2) 2_666 3_565
F8 K4 O2 K4 129.9(3) 10_556 3_565
F8 K4 O2 K5 1.4(2) 2_666 1_556
F8 K4 O2 K5 28.25(15) 10_556 1_556
F8 K4 O3 V3 -70.5(3) 10_556 .
F8 K4 O3 V3 70.5(3) 2_666 .
F8 K4 O3 K5 -160.2(3) 2_666 .
F8 K4 O3 K5 160.2(3) 10_556 2_665
F8 K4 O3 K5 58.9(4) 10_556 .
F8 K4 O3 K5 -58.9(4) 2_666 2_665
F8 K5 F1D K5 -170.9(15) 10 3_565
F8 K5 F1D K5 170.9(15) . 2_665
F8 K5 F1D K5 -65.2(10) 10 2_665
F8 K5 F1D K5 65.2(10) . 3_565
F8 K5 F2 V1 -50.1(2) . .
F8 K5 F2 V1 -163.0(3) 10 .
F8 K5 F2 K2 -156.96(14) . .
F8 K5 F2 K2 90.15(17) 10 .
F8 K5 F2 K3 -7.97(17) 10 .
F8 K5 F2 K3 104.9(2) . .
F8 K5 F2D K5 8.5(17) 10 2_665
F8 K5 F2D K5 -114.5(11) . 2_665
F8 K5 F2D K5 -8.5(17) . 3_565
F8 K5 F2D K5 114.5(11) 10 3_565
F8 K5 F3 V1 63.39(10) . .
F8 K5 F3 V1 -63.39(10) 10 .
F8 K5 F3 V2 -116.61(10) . .
F8 K5 F3 V2 116.61(10) 10 .
F8 K5 F3 K2 26.27(17) 10 .
F8 K5 F3 K2 153.05(13) . .
F8 K5 F3 K2 -26.28(17) . 9_557
F8 K5 F3 K2 -153.05(13) 10 9_557
F8 K5 F5 V2 -7.8(4) 10 .
F8 K5 F5 V2 153.0(2) . .
F8 K5 F5 K2 -112.2(3) 10 9_557
F8 K5 F5 K2 48.58(16) . 9_557
F8 K5 F5 K4 -74.9(2) . 3_565
F8 K5 F5 K4 124.3(3) 10 3_565
F8 K5 F8 V3 -157.24(11) 10 3_565
F8 K5 F8 K3 89.5(2) 10 9_556
F8 K5 F8 K4 -30.9(3) 10 3_564
F8 K5 O3 V3 -77.3(4) . .
F8 K5 O3 V3 -5.20(18) 10 .
F8 K5 O3 K4 128.0(3) . .
F8 K5 O3 K4 -159.9(2) 10 .
F8 K5 O3 K5 94.9(2) 10 2_665
F8 K5 O3 K5 22.8(4) . 2_665
O1 V1 F1 K1 -4.7(5) . .
O1 V1 F1 K1 -136.9(3) . 9_557
O1 V1 F1 K2 129.8(3) . .
O1 V1 F2 K2 -127.0(3) . .
O1 V1 F2 K3 -30.3(4) . .
O1 V1 F2 K5 121.7(3) . .
O1 K1 F1 V1 35.6(5) 8_556 .
O1 K1 F1 K1 166.4(2) 8_556 9_557
O1 K1 F1 K2 -101.1(2) 8_556 .
O2 V2 F5 K2 -128.6(3) . 9_557
O2 V2 F5 K4 -13.8(3) . 3_565
O2 V2 F5 K5 122.5(3) . .
O2 K4 O2 V2 146.5(2) 2_665 .
O2 K4 O2 K4 45.2(4) 2_665 3_565
O2 K4 O2 K5 -56.5(4) 2_665 1_556
O2 K4 O3 V3 115.76(16) 2_665 .
O2 K4 O3 V3 -115.76(16) . .
O2 K4 O3 K5 13.6(2) . .
O2 K4 O3 K5 -114.9(2) 2_665 .
O2 K4 O3 K5 114.9(2) . 2_665
O2 K4 O3 K5 -13.6(2) 2_665 2_665
O2 K5 F1D K5 127.2(12) 1_554 3_565
O2 K5 F1D K5 -127.2(12) 1_554 2_665
O2 K5 F2 V1 -98.1(2) 1_554 .
O2 K5 F2 K2 155.06(18) 1_554 .
O2 K5 F2 K3 56.9(2) 1_554 .
O2 K5 F2D K5 53.0(14) 1_554 3_565
O2 K5 F2D K5 -53.0(14) 1_554 2_665
O2 K5 F3 V1 0.0 1_554 .
O2 K5 F3 V2 180.0 1_554 .
O2 K5 F3 K2 -89.67(11) 1_554 9_557
O2 K5 F3 K2 89.66(11) 1_554 .
O2 K5 F5 V2 115.6(3) 1_554 .
O2 K5 F5 K2 11.2(4) 1_554 9_557
O2 K5 F5 K4 -112.3(3) 1_554 3_565
O2 K5 F8 V3 -169.6(3) 1_554 3_565
O2 K5 F8 K3 77.1(3) 1_554 9_556
O2 K5 F8 K4 -43.3(3) 1_554 3_564
O2 K5 O3 V3 -19.0(3) 1_554 .
O2 K5 O3 K4 -173.7(2) 1_554 .
O2 K5 O3 K5 81.1(2) 1_554 2_665
O3 V3 K3 V3 179.5(3) . 7_666
O3 V3 K3 K2 133.9(3) . 1_554
O3 V3 K3 F2 11.2(3) . .
O3 V3 K3 F2 -160.1(4) . 6_556
O3 V3 K3 F4 81.0(3) . .
O3 V3 K3 F4 -68.5(3) . 6_556
O3 V3 K3 F6 179.5(3) . .
O3 V3 K3 F7 -67.9(4) . .
O3 V3 K3 F7 152.1(3) . 6_556
O3 V3 K3 F8 67.7(4) . 10
O3 V3 K3 F8 -152.4(3) . 8_556
O3 V3 F7 K2 24.5(3) . .
O3 V3 F7 K3 130.0(2) . .
O3 V3 F7 K4 -128.6(2) . 7_667
O3 K4 O2 V2 27.4(4) . .
O3 K4 O2 K4 -73.9(3) . 3_565
O3 K4 O2 K5 -175.6(2) . 1_556
O3 K5 F1D K5 13.5(10) 3_565 3_565
O3 K5 F1D K5 119.1(15) 3_565 2_665
O3 K5 F1D K5 -13.5(10) . 2_665
O3 K5 F1D K5 -119.1(15) . 3_565
O3 K5 F2 V1 -0.5(4) 3_565 .
O3 K5 F2 V1 150.9(2) . .
O3 K5 F2 K2 -107.4(2) 3_565 .
O3 K5 F2 K2 43.98(17) . .
O3 K5 F2 K3 154.5(2) 3_565 .
O3 K5 F2 K3 -54.1(2) . .
O3 K5 F2D K5 -42.5(7) 3_565 3_565
O3 K5 F2D K5 149(2) . 3_565
O3 K5 F2D K5 -149(2) 3_565 2_665
O3 K5 F2D K5 42.5(7) . 2_665
O3 K5 F3 V1 -114.73(12) . .
O3 K5 F3 V1 114.73(12) 3_565 .
O3 K5 F3 V2 65.27(12) . .
O3 K5 F3 V2 -65.27(12) 3_565 .
O3 K5 F3 K2 155.60(15) . 9_557
O3 K5 F3 K2 -155.60(15) 3_565 .
O3 K5 F3 K2 -25.07(18) . .
O3 K5 F3 K2 25.07(18) 3_565 9_557
O3 K5 F5 V2 -45.2(2) . .
O3 K5 F5 V2 -170.7(3) 3_565 .
O3 K5 F5 K2 84.91(17) 3_565 9_557
O3 K5 F5 K2 -149.58(14) . 9_557
O3 K5 F5 K4 86.9(2) . 3_565
O3 K5 F5 K4 -38.57(18) 3_565 3_565
O3 K5 F8 V3 -4.81(17) 3_565 3_565
O3 K5 F8 V3 -100.8(4) . 3_565
O3 K5 F8 K3 -118.1(2) 3_565 9_556
O3 K5 F8 K3 146.0(3) . 9_556
O3 K5 F8 K4 25.5(4) . 3_564
O3 K5 F8 K4 121.5(2) 3_565 3_564
O3 K5 O3 V3 -152.71(14) 3_565 .
O3 K5 O3 K4 52.6(3) 3_565 .
O3 K5 O3 K5 -52.6(3) 3_565 2_665
